data_7215115
loop_
_publ_author_name
'Wen, Lili'
'Zhou, Li'
'Zhang, Bingguang'
'Meng, Xianggao'
'Qu, Hua'
'Li, Dongfeng'

_publ_section_title
;
 Multifunctional amino-decorated metal--organic frameworks:
 nonlinear-optic, ferroelectric, fluorescence sensing and photocatalytic
 properties
;
_journal_issue 42
_journal_name_full 'Journal of Materials Chemistry'
_journal_page_first 22603
_journal_paper_doi 10.1039/c2jm34349e
_journal_volume 22
_journal_year 2012
_chemical_formula_moiety 'C26 H19 Mn N5 O4, 0.26(H0.40 O0.20)'
_chemical_formula_sum 'C26 H19.2 Mn N5 O4.1'
_chemical_formula_weight 522.20
_chemical_name_systematic
;
?
;
_space_group_IT_number 9
_symmetry_cell_setting monoclinic
_symmetry_space_group_name_Hall 'C -2yc'
_symmetry_space_group_name_H-M 'C 1 c 1'
_atom_sites_solution_hydrogens geom
_atom_sites_solution_primary direct
_atom_sites_solution_secondary difmap
_audit_creation_method SHELXL-97
_cell_angle_alpha 90.00
_cell_angle_beta 108.326(3)
_cell_angle_gamma 90.00
_cell_formula_units_Z 20
_cell_length_a 34.569(3)
_cell_length_b 17.656(2)
_cell_length_c 20.504(2)
_cell_measurement_reflns_used 8572
_cell_measurement_temperature 291(2)
_cell_measurement_theta_max 25.13
_cell_measurement_theta_min 2.11
_cell_volume 11880(2)
_computing_cell_refinement SMART
_computing_data_collection 'SMART (Bruker, 2000)'
_computing_data_reduction 'SAINT (Bruker, 2000)'
_computing_molecular_graphics SHELXTL
_computing_publication_material SHELXTL
_computing_structure_refinement SHELXTL
_computing_structure_solution 'SHELXTL (Bruker, 2000)'
_diffrn_ambient_temperature 291(2)
_diffrn_measured_fraction_theta_full 0.999
_diffrn_measured_fraction_theta_max 0.999
_diffrn_measurement_device_type 'Bruker Smart Apex CCD'
_diffrn_measurement_method 'phi and omega scans'
_diffrn_radiation_monochromator graphite
_diffrn_radiation_source 'sealed tube'
_diffrn_radiation_type MoK\a
_diffrn_radiation_wavelength 0.71073
_diffrn_reflns_av_R_equivalents 0.0309
_diffrn_reflns_av_sigmaI/netI 0.0600
_diffrn_reflns_limit_h_max 42
_diffrn_reflns_limit_h_min -42
_diffrn_reflns_limit_k_max 21
_diffrn_reflns_limit_k_min -21
_diffrn_reflns_limit_l_max 25
_diffrn_reflns_limit_l_min -24
_diffrn_reflns_number 48525
_diffrn_reflns_theta_full 26.00
_diffrn_reflns_theta_max 26.00
_diffrn_reflns_theta_min 2.09
_exptl_absorpt_coefficient_mu 0.600
_exptl_absorpt_correction_T_max 0.8794
_exptl_absorpt_correction_T_min 0.8500
_exptl_crystal_density_diffrn 1.460
_exptl_crystal_density_method 'not measured'
_exptl_crystal_F_000 5360
_exptl_crystal_size_max 0.28
_exptl_crystal_size_mid 0.24
_exptl_crystal_size_min 0.22
_refine_diff_density_max 0.550
_refine_diff_density_min -0.823
_refine_diff_density_rms 0.059
_refine_ls_abs_structure_details 'Flack H D (1983), Acta Cryst. A39, 876-881'
_refine_ls_abs_structure_Flack 0.027(12)
_refine_ls_extinction_method none
_refine_ls_goodness_of_fit_ref 1.047
_refine_ls_hydrogen_treatment constr
_refine_ls_matrix_type fullcycle
_refine_ls_number_parameters 1639
_refine_ls_number_reflns 22713
_refine_ls_number_restraints 2
_refine_ls_restrained_S_all 1.047
_refine_ls_R_factor_all 0.0733
_refine_ls_R_factor_gt 0.0570
_refine_ls_shift/su_max 0.000
_refine_ls_shift/su_mean 0.000
_refine_ls_structure_factor_coef Fsqd
_refine_ls_weighting_details 'calc w=1/[\s^2^(Fo^2^)+(0.07P)^2^+1.88P] where P=(Fo^2^+2Fc^2^)/3'
_refine_ls_weighting_scheme calc
_refine_ls_wR_factor_gt 0.1299
_refine_ls_wR_factor_ref 0.1342
_reflns_number_gt 16911
_reflns_number_total 22713
_reflns_threshold_expression >2sigma(I)
_cod_data_source_file c2jm34349e.txt
_cod_data_source_block 1
_cod_depositor_comments
;
The following automatic conversions were performed:

'_symmetry_cell_setting' value 'Monoclinic' changed to 'monoclinic'
according to
/usr/data/users/saulius/automatic-downloads/retrospective/RSC/lib/dictionaries/cif_core.dic
dictionary named 'cif_core.dic' version 2.4.2 from 2011-04-26.

Automatic conversion script
Id: cif_fix_values 2281 2013-09-26 08:29:07Z andrius 
;
_cod_original_sg_symbol_Hall 'C -2yc '
_cod_original_sg_symbol_H-M 'Cc '
_cod_original_formula_sum 'C26 H19.20 Mn N5 O4.10'
_cod_database_code 7215115

loop_
_symmetry_equiv_pos_as_xyz
'x, y, z'
'x, -y, z+1/2'
'x+1/2, y+1/2, z'
'x+1/2, -y+1/2, z+1/2'

loop_
_atom_site_label
_atom_site_type_symbol
_atom_site_fract_x
_atom_site_fract_y
_atom_site_fract_z
_atom_site_U_iso_or_equiv
_atom_site_adp_type
_atom_site_occupancy
_atom_site_symmetry_multiplicity
_atom_site_calc_flag
_atom_site_refinement_flags
C1 C 0.56140(12) 0.0219(2) -0.15768(19) 0.0362(9) Uani 1 1 d .
C2 C 0.52395(13) 0.0071(2) -0.2088(2) 0.0440(11) Uani 1 1 d .
C3 C 0.52358(13) -0.0067(2) -0.2754(2) 0.0384(9) Uani 1 1 d .
H3 H 0.4989 -0.0153 -0.3096 0.046 Uiso 1 1 calc R
C4 C 0.56023(14) -0.0079(3) -0.2921(2) 0.0472(11) Uani 1 1 d .
C5 C 0.59763(13) 0.0077(2) -0.2396(2) 0.0382(9) Uani 1 1 d .
H5 H 0.6221 0.0083 -0.2494 0.046 Uiso 1 1 calc R
C6 C 0.59660(13) 0.0219(2) -0.1741(2) 0.0425(10) Uani 1 1 d .
H6 H 0.6210 0.0320 -0.1396 0.051 Uiso 1 1 calc R
C7 C 0.56182(12) 0.0471(2) -0.0870(2) 0.0351(8) Uani 1 1 d .
C8 C 0.55986(13) -0.0318(2) -0.36162(19) 0.0393(9) Uani 1 1 d .
C9 C 0.64195(14) 0.1650(3) 0.1175(2) 0.0445(10) Uani 1 1 d .
H9 H 0.6560 0.1202 0.1172 0.053 Uiso 1 1 calc R
C10 C 0.59188(14) 0.2520(3) 0.1067(2) 0.0582(13) Uani 1 1 d .
H10 H 0.5661 0.2733 0.0977 0.070 Uiso 1 1 calc R
C11 C 0.62737(12) 0.2906(3) 0.1344(2) 0.0491(11) Uani 1 1 d .
H11 H 0.6303 0.3417 0.1457 0.059 Uiso 1 1 calc R
C12 C 0.69976(13) 0.2492(3) 0.1770(2) 0.0427(10) Uani 1 1 d .
C13 C 0.71576(13) 0.3205(3) 0.1988(2) 0.0449(10) Uani 1 1 d .
H13 H 0.6992 0.3631 0.1866 0.054 Uiso 1 1 calc R
C14 C 0.75625(13) 0.3284(3) 0.2386(2) 0.0439(10) Uani 1 1 d .
H14 H 0.7668 0.3761 0.2534 0.053 Uiso 1 1 calc R
C15 C 0.78104(12) 0.2646(3) 0.2562(2) 0.0508(11) Uani 1 1 d .
C16 C 0.76505(14) 0.1928(3) 0.2350(3) 0.0528(11) Uani 1 1 d .
H16 H 0.7816 0.1502 0.2470 0.063 Uiso 1 1 calc R
C17 C 0.72445(15) 0.1851(3) 0.1958(2) 0.0567(13) Uani 1 1 d .
H17 H 0.7137 0.1373 0.1821 0.068 Uiso 1 1 calc R
C18 C 0.82465(12) 0.2744(2) 0.2949(2) 0.0437(10) Uani 1 1 d .
C19 C 0.84821(12) 0.3406(2) 0.3021(2) 0.0406(9) Uani 1 1 d .
H19 H 0.8370 0.3841 0.2778 0.049 Uiso 1 1 calc R
C20 C 0.88840(12) 0.3411(3) 0.3459(2) 0.0449(10) Uani 1 1 d .
H20 H 0.9039 0.3852 0.3521 0.054 Uiso 1 1 calc R
C21 C 0.90499(14) 0.2751(3) 0.3800(2) 0.0510(11) Uani 1 1 d .
C22 C 0.88404(14) 0.2079(3) 0.3710(2) 0.0514(12) Uani 1 1 d .
H22 H 0.8964 0.1627 0.3898 0.062 Uiso 1 1 calc R
C23 C 0.84460(13) 0.2113(2) 0.3333(2) 0.0454(10) Uani 1 1 d .
H23 H 0.8290 0.1682 0.3324 0.055 Uiso 1 1 calc R
C24 C 0.96766(14) 0.3425(3) 0.4542(3) 0.0553(12) Uani 1 1 d .
H24 H 0.9569 0.3912 0.4508 0.066 Uiso 1 1 calc R
C25 C 0.97464(14) 0.2190(3) 0.4407(2) 0.0491(11) Uani 1 1 d .
H25 H 0.9686 0.1688 0.4279 0.059 Uiso 1 1 calc R
C26 C 1.01100(14) 0.2441(3) 0.4769(2) 0.0500(11) Uani 1 1 d .
H26 H 1.0346 0.2150 0.4911 0.060 Uiso 1 1 calc R
C27 C 0.41903(13) 0.4906(2) -0.1002(2) 0.0406(10) Uani 1 1 d .
C28 C 0.38277(13) 0.5086(3) -0.1541(2) 0.0464(11) Uani 1 1 d .
C29 C 0.38449(12) 0.5246(2) -0.2188(2) 0.0381(9) Uani 1 1 d .
H29 H 0.3605 0.5354 -0.2539 0.046 Uiso 1 1 calc R
C30 C 0.42117(12) 0.5250(2) -0.23303(19) 0.0331(8) Uani 1 1 d .
C31 C 0.45714(13) 0.5084(2) -0.17974(19) 0.0391(9) Uani 1 1 d .
H31 H 0.4820 0.5086 -0.1885 0.047 Uiso 1 1 calc R
C32 C 0.45609(12) 0.4917(2) -0.11361(19) 0.0387(9) Uani 1 1 d .
H32 H 0.4801 0.4813 -0.0786 0.046 Uiso 1 1 calc R
C33 C 0.41873(13) 0.4665(3) -0.0335(2) 0.0474(11) Uani 1 1 d .
C34 C 0.42296(12) 0.5407(3) -0.3031(2) 0.0424(10) Uani 1 1 d .
C35 C 0.50550(15) 0.3395(3) 0.1562(2) 0.0544(13) Uani 1 1 d .
H35 H 0.5152 0.3877 0.1710 0.065 Uiso 1 1 calc R
C36 C 0.46308(15) 0.2416(3) 0.1037(2) 0.0479(11) Uani 1 1 d .
H36 H 0.4406 0.2137 0.0783 0.058 Uiso 1 1 calc R
C37 C 0.50362(13) 0.2133(2) 0.13522(19) 0.0417(10) Uani 1 1 d .
H37 H 0.5116 0.1631 0.1346 0.050 Uiso 1 1 calc R
C38 C 0.57104(14) 0.2743(3) 0.2075(2) 0.0453(10) Uani 1 1 d .
C39 C 0.59350(14) 0.2103(3) 0.2043(2) 0.0536(12) Uani 1 1 d .
H39 H 0.5803 0.1667 0.1832 0.064 Uiso 1 1 calc R
C40 C 0.63318(14) 0.2109(3) 0.2309(3) 0.0603(14) Uani 1 1 d .
H40 H 0.6472 0.1682 0.2239 0.072 Uiso 1 1 calc R
C41 C 0.65672(11) 0.2712(2) 0.2696(2) 0.0415(10) Uani 1 1 d .
C42 C 0.63429(13) 0.3383(3) 0.2697(2) 0.0485(11) Uani 1 1 d .
H42 H 0.6477 0.3820 0.2901 0.058 Uiso 1 1 calc R
C43 C 0.59313(13) 0.3390(3) 0.2400(2) 0.0523(13) Uani 1 1 d .
H43 H 0.5790 0.3835 0.2411 0.063 Uiso 1 1 calc R
C44 C 0.69784(13) 0.2547(3) 0.3110(2) 0.0511(11) Uani 1 1 d .
C45 C 0.70947(14) 0.1798(3) 0.3295(3) 0.0547(12) Uani 1 1 d .
H45 H 0.6928 0.1397 0.3081 0.066 Uiso 1 1 calc R
C46 C 0.74605(13) 0.1665(3) 0.3801(2) 0.0463(11) Uani 1 1 d .
H46 H 0.7541 0.1169 0.3926 0.056 Uiso 1 1 calc R
C47 C 0.77093(14) 0.2255(3) 0.4124(2) 0.0479(11) Uani 1 1 d .
C48 C 0.75941(13) 0.2993(3) 0.3929(2) 0.0484(11) Uani 1 1 d .
H48 H 0.7763 0.3391 0.4140 0.058 Uiso 1 1 calc R
C49 C 0.72291(14) 0.3143(3) 0.3420(2) 0.0529(12) Uani 1 1 d .
H49 H 0.7153 0.3639 0.3289 0.063 Uiso 1 1 calc R
C50 C 0.82668(14) 0.1540(3) 0.4889(2) 0.0488(11) Uani 1 1 d .
H50 H 0.8182 0.1087 0.4657 0.059 Uiso 1 1 calc R
C51 C 0.82904(12) 0.2779(2) 0.51823(18) 0.0373(9) Uani 1 1 d .
H51 H 0.8231 0.3292 0.5180 0.045 Uiso 1 1 calc R
C52 C 0.86332(14) 0.2417(2) 0.5657(2) 0.0462(10) Uani 1 1 d .
H52 H 0.8829 0.2639 0.6028 0.055 Uiso 1 1 calc R
C53 C 0.38287(13) 0.0184(2) 0.0660(2) 0.0384(9) Uani 1 1 d .
C54 C 0.34741(13) 0.0044(2) 0.01517(19) 0.0378(9) Uani 1 1 d .
C55 C 0.34740(14) -0.0105(2) -0.0524(2) 0.0412(10) Uani 1 1 d .
H55 H 0.3231 -0.0203 -0.0870 0.049 Uiso 1 1 calc R
C56 C 0.38351(13) -0.0105(2) -0.0665(2) 0.0386(9) Uani 1 1 d .
C57 C 0.42019(13) -0.0009(2) -0.0135(2) 0.0411(10) Uani 1 1 d .
H57 H 0.4447 -0.0060 -0.0227 0.049 Uiso 1 1 calc R
C58 C 0.42051(13) 0.0161(2) 0.0525(2) 0.0390(9) Uani 1 1 d .
H58 H 0.4449 0.0257 0.0871 0.047 Uiso 1 1 calc R
C59 C 0.38304(13) 0.0430(2) 0.1369(2) 0.0407(9) Uani 1 1 d .
C60 C 0.38530(13) -0.0314(3) -0.1364(2) 0.0432(10) Uani 1 1 d .
C61 C 0.47247(12) 0.1639(2) 0.3512(2) 0.0367(9) Uani 1 1 d .
H61 H 0.4770 0.1227 0.3809 0.044 Uiso 1 1 calc R
C62 C 0.44353(13) 0.2491(2) 0.2658(2) 0.0391(9) Uani 1 1 d .
H62 H 0.4246 0.2731 0.2291 0.047 Uiso 1 1 calc R
C63 C 0.48140(12) 0.2757(2) 0.2993(2) 0.0424(10) Uani 1 1 d .
H63 H 0.4931 0.3196 0.2888 0.051 Uiso 1 1 calc R
C64 C 0.54314(13) 0.2288(2) 0.3997(2) 0.0420(10) Uani 1 1 d .
C65 C 0.56109(13) 0.1676(2) 0.4408(2) 0.0420(10) Uani 1 1 d .
H65 H 0.5465 0.1230 0.4389 0.050 Uiso 1 1 calc R
C66 C 0.60087(14) 0.1731(2) 0.4847(2) 0.0501(12) Uani 1 1 d .
H66 H 0.6129 0.1322 0.5121 0.060 Uiso 1 1 calc R
C67 C 0.62271(14) 0.2398(2) 0.4875(2) 0.0498(12) Uani 1 1 d .
C68 C 0.60477(15) 0.3010(3) 0.4464(2) 0.0549(13) Uani 1 1 d .
H68 H 0.6194 0.3456 0.4483 0.066 Uiso 1 1 calc R
C69 C 0.56498(12) 0.2955(2) 0.4026(2) 0.0405(9) Uani 1 1 d .
H69 H 0.5530 0.3364 0.3751 0.049 Uiso 1 1 calc R
C70 C 0.66526(15) 0.2552(3) 0.5303(2) 0.0510(11) Uani 1 1 d .
C71 C 0.68797(14) 0.1915(3) 0.5414(2) 0.0487(11) Uani 1 1 d .
H71 H 0.6767 0.1479 0.5175 0.058 Uiso 1 1 calc R
C72 C 0.72747(14) 0.1877(3) 0.5869(2) 0.0504(11) Uani 1 1 d .
H72 H 0.7418 0.1424 0.5964 0.060 Uiso 1 1 calc R
C73 C 0.74439(13) 0.2562(2) 0.6174(2) 0.0464(10) Uani 1 1 d .
C74 C 0.72288(12) 0.3219(2) 0.6048(2) 0.0432(10) Uani 1 1 d .
H74 H 0.7353 0.3663 0.6255 0.052 Uiso 1 1 calc R
C75 C 0.68306(12) 0.3244(3) 0.5623(2) 0.0459(10) Uani 1 1 d .
H75 H 0.6683 0.3694 0.5547 0.055 Uiso 1 1 calc R
C76 C 0.81113(12) 0.3160(2) 0.6835(2) 0.0408(9) Uani 1 1 d .
H76 H 0.8023 0.3647 0.6687 0.049 Uiso 1 1 calc R
C77 C 0.81284(12) 0.1899(2) 0.6996(2) 0.0394(9) Uani 1 1 d .
H77 H 0.8052 0.1393 0.6981 0.047 Uiso 1 1 calc R
C78 C 0.85079(11) 0.2183(2) 0.73672(19) 0.0349(8) Uani 1 1 d .
H78 H 0.8728 0.1897 0.7628 0.042 Uiso 1 1 calc R
C79 C 0.09848(13) 0.0139(2) 0.17730(19) 0.0381(9) Uani 1 1 d .
C80 C 0.06335(11) -0.0030(2) 0.12494(19) 0.0322(8) Uani 1 1 d .
C81 C 0.06471(11) -0.0179(2) 0.05660(19) 0.0339(8) Uani 1 1 d .
H81 H 0.0407 -0.0267 0.0210 0.041 Uiso 1 1 calc R
C82 C 0.10137(12) -0.0189(3) 0.0443(2) 0.0405(10) Uani 1 1 d .
C83 C 0.13672(12) -0.0044(2) 0.09731(19) 0.0404(10) Uani 1 1 d .
H83 H 0.1616 -0.0059 0.0889 0.049 Uiso 1 1 calc R
C84 C 0.13587(12) 0.0125(2) 0.1634(2) 0.0417(10) Uani 1 1 d .
H84 H 0.1600 0.0229 0.1983 0.050 Uiso 1 1 calc R
C85 C 0.09710(12) 0.0327(2) 0.2434(2) 0.0381(9) Uani 1 1 d .
C86 C 0.10181(13) -0.0342(2) -0.02683(19) 0.0402(10) Uani 1 1 d .
C87 C 0.18532(12) 0.1546(2) 0.4327(2) 0.0407(9) Uani 1 1 d .
H87 H 0.1969 0.1110 0.4214 0.049 Uiso 1 1 calc R
C88 C 0.13809(14) 0.2431(3) 0.4377(2) 0.0476(10) Uani 1 1 d .
H88 H 0.1136 0.2685 0.4311 0.057 Uiso 1 1 calc R
C89 C 0.17750(13) 0.2694(3) 0.4765(2) 0.0452(10) Uani 1 1 d .
H89 H 0.1833 0.3152 0.4999 0.054 Uiso 1 1 calc R
C90 C 0.24886(14) 0.2209(3) 0.5162(2) 0.0492(11) Uani 1 1 d .
C91 C 0.26521(15) 0.2913(3) 0.5414(2) 0.0538(12) Uani 1 1 d .
H91 H 0.2485 0.3338 0.5342 0.065 Uiso 1 1 calc R
C92 C 0.30612(14) 0.2978(3) 0.5768(2) 0.0499(11) Uani 1 1 d .
H92 H 0.3168 0.3448 0.5937 0.060 Uiso 1 1 calc R
C93 C 0.33165(12) 0.2349(2) 0.5877(2) 0.0423(10) Uani 1 1 d .
C94 C 0.31537(14) 0.1647(2) 0.5623(2) 0.0468(11) Uani 1 1 d .
H94 H 0.3322 0.1223 0.5692 0.056 Uiso 1 1 calc R
C95 C 0.27406(13) 0.1580(2) 0.5268(2) 0.0437(10) Uani 1 1 d .
H95 H 0.2633 0.1110 0.5100 0.052 Uiso 1 1 calc R
C96 C 0.37609(13) 0.2435(2) 0.6273(2) 0.0428(10) Uani 1 1 d .
C97 C 0.39702(13) 0.3135(2) 0.6356(2) 0.0431(10) Uani 1 1 d .
H97 H 0.3835 0.3572 0.6154 0.052 Uiso 1 1 calc R
C98 C 0.43793(14) 0.3162(3) 0.6742(2) 0.0549(12) Uani 1 1 d .
H98 H 0.4516 0.3624 0.6804 0.066 Uiso 1 1 calc R
C99 C 0.45848(14) 0.2526(3) 0.7031(2) 0.0523(11) Uani 1 1 d .
C100 C 0.43823(12) 0.1838(2) 0.6973(2) 0.0417(10) Uani 1 1 d .
H100 H 0.4521 0.1407 0.7185 0.050 Uiso 1 1 calc R
C101 C 0.39744(13) 0.1798(2) 0.6601(2) 0.0404(10) Uani 1 1 d .
H101 H 0.3839 0.1338 0.6567 0.048 Uiso 1 1 calc R
C102 C 0.52109(14) 0.3178(2) 0.7678(2) 0.0415(10) Uani 1 1 d .
H102 H 0.5096 0.3659 0.7633 0.050 Uiso 1 1 calc R
C103 C 0.52878(12) 0.1896(2) 0.75692(18) 0.0353(9) Uani 1 1 d .
H103 H 0.5233 0.1392 0.7441 0.042 Uiso 1 1 calc R
C104 C 0.56666(14) 0.2208(3) 0.7985(2) 0.0457(10) Uani 1 1 d .
H104 H 0.5905 0.1935 0.8180 0.055 Uiso 1 1 calc R
C105 C 0.24267(12) 0.5121(3) 0.6203(2) 0.0425(10) Uani 1 1 d .
C106 C 0.20469(13) 0.5005(3) 0.5690(2) 0.0439(10) Uani 1 1 d .
C107 C 0.20518(13) 0.4890(2) 0.5027(2) 0.0406(10) Uani 1 1 d .
H107 H 0.1808 0.4803 0.4678 0.049 Uiso 1 1 calc R
C108 C 0.24124(12) 0.4902(2) 0.4876(2) 0.0372(9) Uani 1 1 d .
C109 C 0.27746(14) 0.5021(3) 0.5374(2) 0.0434(10) Uani 1 1 d .
H109 H 0.3015 0.5035 0.5262 0.052 Uiso 1 1 calc R
C110 C 0.27840(13) 0.5120(3) 0.6050(2) 0.0421(10) Uani 1 1 d .
H110 H 0.3031 0.5186 0.6396 0.051 Uiso 1 1 calc R
C111 C 0.24190(12) 0.5274(2) 0.6922(2) 0.0382(9) Uani 1 1 d .
C112 C 0.24115(14) 0.4753(3) 0.4165(2) 0.0473(11) Uani 1 1 d .
C113 C 0.32852(12) 0.6522(3) 0.90498(19) 0.0415(10) Uani 1 1 d .
H113 H 0.3344 0.6059 0.9276 0.050 Uiso 1 1 calc R
C114 C 0.29503(13) 0.7453(3) 0.8321(2) 0.0453(11) Uani 1 1 d .
H114 H 0.2756 0.7713 0.7975 0.054 Uiso 1 1 calc R
C115 C 0.33244(13) 0.7763(2) 0.8779(2) 0.0396(9) Uani 1 1 d .
H115 H 0.3412 0.8262 0.8789 0.048 Uiso 1 1 calc R
C116 C 0.39349(11) 0.7225(2) 0.9646(2) 0.0412(10) Uani 1 1 d .
C117 C 0.40615(11) 0.7920(2) 1.0002(2) 0.0409(10) Uani 1 1 d .
H117 H 0.3885 0.8330 0.9941 0.049 Uiso 1 1 calc R
C118 C 0.44430(12) 0.7960(2) 1.0425(2) 0.0439(10) Uani 1 1 d .
H118 H 0.4529 0.8410 1.0662 0.053 Uiso 1 1 calc R
C119 C 0.47255(13) 0.7350(3) 1.0534(2) 0.0439(10) Uani 1 1 d .
C120 C 0.45974(13) 0.6666(3) 1.0189(2) 0.0457(11) Uani 1 1 d .
H120 H 0.4775 0.6259 1.0243 0.055 Uiso 1 1 calc R
C121 C 0.41970(13) 0.6615(2) 0.9764(2) 0.0406(9) Uani 1 1 d .
H121 H 0.4103 0.6155 0.9552 0.049 Uiso 1 1 calc R
C122 C 0.51517(12) 0.7438(2) 1.10043(19) 0.0396(9) Uani 1 1 d .
C123 C 0.52968(13) 0.8154(3) 1.1251(2) 0.0446(11) Uani 1 1 d .
H123 H 0.5124 0.8571 1.1138 0.053 Uiso 1 1 calc R
C124 C 0.57005(12) 0.8245(2) 1.1667(2) 0.0391(9) Uani 1 1 d .
H124 H 0.5798 0.8723 1.1827 0.047 Uiso 1 1 calc R
C125 C 0.59566(12) 0.7620(2) 1.1843(2) 0.0388(9) Uani 1 1 d .
C126 C 0.58116(14) 0.6911(3) 1.1600(2) 0.0574(13) Uani 1 1 d .
H126 H 0.5983 0.6493 1.1718 0.069 Uiso 1 1 calc R
C127 C 0.54124(13) 0.6817(3) 1.1183(2) 0.0454(10) Uani 1 1 d .
H127 H 0.5318 0.6337 1.1022 0.054 Uiso 1 1 calc R
C128 C 0.65794(13) 0.8392(3) 1.2360(2) 0.0475(11) Uani 1 1 d .
H128 H 0.6489 0.8855 1.2152 0.057 Uiso 1 1 calc R
C129 C 0.66001(14) 0.7130(3) 1.2650(3) 0.0570(13) Uani 1 1 d .
H129 H 0.6528 0.6623 1.2651 0.068 Uiso 1 1 calc R
C130 C 0.69803(14) 0.7469(3) 1.3060(2) 0.0497(11) Uani 1 1 d .
H130 H 0.7191 0.7228 1.3392 0.060 Uiso 1 1 calc R
Mn1 Mn 0.55735(3) 0.10402(4) 0.02374(4) 0.04342(18) Uani 1 1 d .
Mn2 Mn 0.41581(3) 0.39911(4) 0.07705(4) 0.04003(16) Uani 1 1 d .
Mn3 Mn 0.38421(3) 0.10253(4) 0.24978(4) 0.03899(16) Uani 1 1 d .
Mn4 Mn 0.09279(2) 0.10245(4) 0.35211(4) 0.03360(14) Uani 1 1 d .
Mn5 Mn 0.24454(2) 0.59183(3) 0.80604(4) 0.03630(14) Uani 1 1 d .
N1 N 0.48616(11) 0.0085(2) -0.2006(2) 0.0471(9) Uani 1 1 d .
H1A H 0.4648 0.0012 -0.2354 0.057 Uiso 1 1 calc R
H1B H 0.4838 0.0168 -0.1607 0.057 Uiso 1 1 calc R
N2 N 0.59916(12) 0.1740(2) 0.0931(2) 0.0528(10) Uani 1 1 d .
N3 N 0.65973(11) 0.2357(2) 0.14250(18) 0.0391(8) Uani 1 1 d .
N4 N 0.94610(13) 0.2792(2) 0.4241(2) 0.0538(10) Uani 1 1 d .
N5 N 1.00839(13) 0.3234(3) 0.4908(2) 0.0560(11) Uani 1 1 d .
N6 N 0.34418(11) 0.50283(19) -0.14757(17) 0.0412(8) Uani 1 1 d .
H6A H 0.3230 0.5091 -0.1829 0.049 Uiso 1 1 calc R
H6B H 0.3414 0.4929 -0.1082 0.049 Uiso 1 1 calc R
N7 N 0.46381(11) 0.3198(2) 0.11865(17) 0.0391(8) Uani 1 1 d .
N8 N 0.52872(13) 0.2721(2) 0.1664(2) 0.0537(10) Uani 1 1 d .
N9 N 0.80595(12) 0.2250(2) 0.47245(19) 0.0462(9) Uani 1 1 d .
N10 N 0.86142(12) 0.1636(2) 0.54461(19) 0.0473(9) Uani 1 1 d .
N11 N 0.30827(11) 0.0064(2) 0.01562(19) 0.0466(9) Uani 1 1 d .
H11B H 0.3042 0.0182 0.0556 0.056 Uiso 1 1 d R
H11A H 0.2861 -0.0035 -0.0206 0.056 Uiso 1 1 d R
N12 N 0.43687(12) 0.1768(2) 0.29579(18) 0.0443(9) Uani 1 1 d .
N13 N 0.50015(12) 0.22375(18) 0.35424(17) 0.0398(8) Uani 1 1 d .
N14 N 0.78772(10) 0.2488(2) 0.66492(19) 0.0428(9) Uani 1 1 d .
N15 N 0.85038(11) 0.2966(2) 0.72845(18) 0.0426(8) Uani 1 1 d .
N16 N 0.02510(10) 0.00057(16) 0.13207(18) 0.0354(8) Uani 1 1 d .
H16A H 0.0223 0.0139 0.1707 0.042 Uiso 1 1 calc R
H16B H 0.0040 -0.0105 0.0979 0.042 Uiso 1 1 calc R
N17 N 0.14319(10) 0.1717(2) 0.41125(18) 0.0377(8) Uani 1 1 d .
N18 N 0.20673(12) 0.2135(2) 0.47337(19) 0.0448(9) Uani 1 1 d .
N19 N 0.50152(12) 0.2511(2) 0.73954(17) 0.0513(10) Uani 1 1 d .
N20 N 0.56210(11) 0.29832(19) 0.80487(17) 0.0360(7) Uani 1 1 d .
N21 N 0.16767(11) 0.4954(2) 0.5779(2) 0.0447(8) Uani 1 1 d .
H21A H 0.1465 0.4855 0.5435 0.054 Uiso 1 1 calc R
H21B H 0.1653 0.5020 0.6180 0.054 Uiso 1 1 calc R
N22 N 0.29348(11) 0.6687(2) 0.84959(19) 0.0391(8) Uani 1 1 d .
N23 N 0.35307(10) 0.7172(2) 0.92047(19) 0.0406(8) Uani 1 1 d .
N24 N 0.63592(12) 0.7714(2) 1.2247(2) 0.0506(10) Uani 1 1 d .
N25 N 0.69683(12) 0.8247(2) 1.2854(2) 0.0544(11) Uani 1 1 d .
O1 O 0.59162(10) 0.08098(19) -0.04865(16) 0.0488(8) Uani 1 1 d .
O2 O 0.53016(9) 0.02999(17) -0.07318(16) 0.0400(7) Uani 1 1 d .
O3 O 0.52891(9) -0.05785(18) -0.40223(16) 0.0432(7) Uani 1 1 d .
O4 O 0.59078(10) -0.02770(18) -0.38105(16) 0.0442(7) Uani 1 1 d .
O5 O 0.45043(9) 0.44504(19) 0.01087(15) 0.0420(7) Uani 1 1 d .
O6 O 0.38757(9) 0.46876(17) -0.01711(15) 0.0405(7) Uani 1 1 d .
O7 O 0.39133(9) 0.56813(17) -0.34252(14) 0.0368(7) Uani 1 1 d .
O8 O 0.45057(10) 0.52591(19) -0.32602(17) 0.0464(8) Uani 1 1 d .
O9 O 0.41454(9) 0.07034(17) 0.18058(15) 0.0401(7) Uani 1 1 d .
O10 O 0.35187(9) 0.03243(17) 0.15094(14) 0.0403(7) Uani 1 1 d .
O11 O 0.35299(9) -0.05636(17) -0.17642(15) 0.0393(7) Uani 1 1 d .
O12 O 0.41440(9) -0.02951(16) -0.16039(15) 0.0387(7) Uani 1 1 d .
O13 O 0.12918(8) 0.05584(16) 0.28935(13) 0.0318(6) Uani 1 1 d .
O14 O 0.06629(9) 0.02997(18) 0.26165(15) 0.0431(7) Uani 1 1 d .
O15 O 0.06995(9) -0.06283(17) -0.06647(14) 0.0367(6) Uani 1 1 d .
O16 O 0.13017(9) -0.02166(17) -0.04928(14) 0.0408(7) Uani 1 1 d .
O17 O 0.27355(9) 0.54658(18) 0.73514(15) 0.0423(7) Uani 1 1 d .
O18 O 0.21058(9) 0.51694(18) 0.70964(16) 0.0429(7) Uani 1 1 d .
O19 O 0.20791(9) 0.45102(17) 0.37581(14) 0.0379(7) Uani 1 1 d .
O20 O 0.26940(11) 0.4822(2) 0.39249(18) 0.0547(9) Uani 1 1 d .
O1W O 0.7194(3) 0.4941(5) 0.4848(5) 0.039(2) Uani 0.30 1 d P
H1X H 0.7070 0.4708 0.4479 0.047 Uiso 0.30 1 d PR
H1Y H 0.7046 0.4948 0.5109 0.047 Uiso 0.30 1 d PR
O2W O 0.2711(4) 0.9698(8) 0.7600(7) 0.044(3) Uani 0.20 1 d P
H2X H 0.2578 0.9997 0.7284 0.052 Uiso 0.20 1 d PR
H2Y H 0.2553 0.9356 0.7661 0.052 Uiso 0.20 1 d PR

loop_
_atom_site_aniso_label
_atom_site_aniso_U_11
_atom_site_aniso_U_22
_atom_site_aniso_U_33
_atom_site_aniso_U_23
_atom_site_aniso_U_13
_atom_site_aniso_U_12
C1 0.040(2) 0.038(2) 0.0287(19) 0.0127(16) 0.0081(16) 0.0142(17)
C2 0.041(2) 0.042(2) 0.048(2) -0.0174(19) 0.0121(18) 0.0210(19)
C3 0.049(2) 0.025(2) 0.040(2) -0.0160(16) 0.0123(18) -0.0053(17)
C4 0.047(3) 0.059(3) 0.034(2) 0.0148(19) 0.0089(18) 0.018(2)
C5 0.050(2) 0.0244(19) 0.042(2) 0.0087(17) 0.0167(18) 0.0111(17)
C6 0.042(2) 0.042(2) 0.041(2) 0.0038(18) 0.0103(18) 0.0303(19)
C7 0.040(2) 0.0228(18) 0.044(2) -0.0104(16) 0.0151(17) -0.0095(16)
C8 0.051(2) 0.036(2) 0.030(2) 0.0128(16) 0.0119(17) -0.0086(18)
C9 0.059(3) 0.043(2) 0.044(2) 0.0106(18) 0.034(2) -0.0077(19)
C10 0.042(2) 0.079(4) 0.048(3) -0.023(2) 0.006(2) -0.012(2)
C11 0.036(2) 0.055(3) 0.055(3) -0.007(2) 0.012(2) -0.0087(19)
C12 0.043(2) 0.056(3) 0.0278(19) 0.0134(18) 0.0087(17) 0.008(2)
C13 0.036(2) 0.041(2) 0.059(3) 0.013(2) 0.016(2) 0.0061(18)
C14 0.044(2) 0.051(3) 0.033(2) -0.0098(18) 0.0078(18) 0.0095(19)
C15 0.028(2) 0.060(3) 0.062(3) -0.012(2) 0.010(2) 0.0036(19)
C16 0.050(3) 0.041(2) 0.060(3) 0.007(2) 0.006(2) 0.003(2)
C17 0.066(3) 0.045(3) 0.035(2) -0.0160(19) -0.019(2) 0.012(2)
C18 0.033(2) 0.048(2) 0.050(2) 0.027(2) 0.0131(18) -0.0121(18)
C19 0.039(2) 0.034(2) 0.054(2) -0.0099(18) 0.0232(19) 0.0025(17)
C20 0.035(2) 0.050(3) 0.061(3) -0.012(2) 0.031(2) -0.0110(19)
C21 0.046(3) 0.057(3) 0.053(3) -0.006(2) 0.021(2) -0.002(2)
C22 0.049(3) 0.045(3) 0.046(3) -0.002(2) -0.005(2) 0.009(2)
C23 0.042(2) 0.040(2) 0.057(3) 0.008(2) 0.019(2) 0.0090(18)
C24 0.045(2) 0.044(3) 0.090(4) -0.008(2) 0.040(3) -0.007(2)
C25 0.063(3) 0.056(3) 0.032(2) 0.002(2) 0.019(2) 0.007(2)
C26 0.054(3) 0.059(3) 0.042(2) 0.011(2) 0.022(2) 0.016(2)
C27 0.052(3) 0.029(2) 0.047(2) 0.0051(17) 0.023(2) 0.0169(18)
C28 0.044(2) 0.064(3) 0.036(2) 0.003(2) 0.0187(19) 0.007(2)
C29 0.043(2) 0.043(2) 0.031(2) -0.0217(17) 0.0151(17) -0.0012(18)
C30 0.043(2) 0.0260(19) 0.0310(19) -0.0101(15) 0.0123(17) 0.0077(16)
C31 0.043(2) 0.044(2) 0.029(2) -0.0145(17) 0.0100(16) 0.0029(18)
C32 0.036(2) 0.051(3) 0.0258(19) -0.0009(17) 0.0046(16) 0.0030(18)
C33 0.038(2) 0.057(3) 0.043(2) -0.002(2) 0.0066(19) -0.028(2)
C34 0.036(2) 0.048(3) 0.043(2) 0.0041(19) 0.0129(18) 0.0022(18)
C35 0.060(3) 0.042(3) 0.037(2) 0.0040(19) -0.019(2) 0.005(2)
C36 0.062(3) 0.047(3) 0.0262(19) -0.0073(17) 0.0019(18) -0.007(2)
C37 0.053(2) 0.038(2) 0.031(2) 0.0170(17) 0.0089(18) 0.0008(19)
C38 0.048(2) 0.044(2) 0.034(2) 0.0011(18) 0.0004(18) 0.007(2)
C39 0.054(3) 0.051(3) 0.047(3) -0.026(2) 0.002(2) -0.006(2)
C40 0.044(2) 0.079(4) 0.074(3) -0.037(3) 0.041(2) -0.020(2)
C41 0.0298(19) 0.051(3) 0.049(2) -0.0152(19) 0.0197(18) -0.0061(18)
C42 0.037(2) 0.060(3) 0.053(3) -0.001(2) 0.020(2) 0.004(2)
C43 0.048(3) 0.036(2) 0.049(3) 0.0027(19) -0.018(2) 0.0168(19)
C44 0.035(2) 0.068(3) 0.053(3) -0.018(2) 0.017(2) 0.004(2)
C45 0.043(2) 0.056(3) 0.061(3) -0.025(2) 0.011(2) 0.006(2)
C46 0.050(3) 0.051(3) 0.038(2) -0.0219(19) 0.013(2) 0.001(2)
C47 0.052(3) 0.050(3) 0.045(2) -0.018(2) 0.019(2) -0.012(2)
C48 0.044(2) 0.056(3) 0.047(2) -0.012(2) 0.016(2) 0.004(2)
C49 0.050(3) 0.068(3) 0.038(2) 0.016(2) 0.0096(19) -0.025(2)
C50 0.048(2) 0.056(3) 0.042(2) -0.008(2) 0.013(2) -0.009(2)
C51 0.046(2) 0.044(2) 0.0260(18) -0.0005(16) 0.0168(17) -0.0088(18)
C52 0.054(3) 0.044(2) 0.031(2) 0.0012(17) 0.0003(18) -0.016(2)
C53 0.051(2) 0.026(2) 0.041(2) -0.0063(16) 0.0185(19) 0.0039(17)
C54 0.050(2) 0.043(2) 0.0241(18) 0.0135(16) 0.0171(16) -0.0154(19)
C55 0.055(3) 0.047(2) 0.028(2) 0.0017(17) 0.0228(18) 0.017(2)
C56 0.048(2) 0.036(2) 0.031(2) 0.0141(17) 0.0110(17) 0.0190(18)
C57 0.046(2) 0.043(2) 0.037(2) -0.0091(18) 0.0170(18) -0.0106(19)
C58 0.046(2) 0.033(2) 0.039(2) 0.0006(17) 0.0154(18) -0.0051(18)
C59 0.050(2) 0.041(2) 0.032(2) 0.0082(17) 0.0143(17) -0.0124(19)
C60 0.050(2) 0.046(3) 0.039(2) -0.0122(19) 0.0221(19) -0.0087(19)
C61 0.046(2) 0.0175(17) 0.048(2) -0.0087(15) 0.0163(19) 0.0071(15)
C62 0.043(2) 0.029(2) 0.048(2) -0.0010(17) 0.0184(19) 0.0094(17)
C63 0.043(2) 0.045(2) 0.042(2) 0.0220(19) 0.0170(18) 0.0126(19)
C64 0.055(3) 0.038(2) 0.032(2) 0.0231(17) 0.0112(18) -0.0002(19)
C65 0.053(3) 0.030(2) 0.034(2) 0.0014(16) 0.0010(18) 0.0096(18)
C66 0.059(3) 0.027(2) 0.043(2) -0.0089(17) -0.016(2) 0.0085(19)
C67 0.062(3) 0.035(2) 0.031(2) -0.0047(17) -0.017(2) 0.004(2)
C68 0.061(3) 0.037(2) 0.043(2) -0.0026(19) -0.017(2) -0.007(2)
C69 0.042(2) 0.039(2) 0.039(2) 0.0112(17) 0.0111(18) 0.0056(18)
C70 0.060(3) 0.038(2) 0.046(2) -0.0154(19) 0.004(2) -0.003(2)
C71 0.049(3) 0.049(3) 0.037(2) 0.0017(19) -0.0034(19) -0.001(2)
C72 0.052(3) 0.050(3) 0.044(2) -0.002(2) 0.007(2) -0.005(2)
C73 0.042(2) 0.037(2) 0.061(3) -0.005(2) 0.018(2) 0.0063(19)
C74 0.038(2) 0.039(2) 0.051(2) 0.0156(19) 0.0115(19) 0.0027(18)
C75 0.032(2) 0.055(3) 0.045(2) -0.017(2) 0.0034(18) -0.0023(19)
C76 0.046(2) 0.0219(18) 0.063(3) -0.0023(18) 0.028(2) 0.0062(16)
C77 0.036(2) 0.038(2) 0.041(2) -0.0055(17) 0.0080(17) 0.0026(17)
C78 0.0239(17) 0.050(2) 0.0362(19) 0.0045(17) 0.0167(15) 0.0067(16)
C79 0.051(2) 0.034(2) 0.0281(19) 0.0062(16) 0.0106(17) -0.0075(18)
C80 0.0301(19) 0.033(2) 0.0301(19) 0.0062(16) 0.0041(15) 0.0074(16)
C81 0.031(2) 0.037(2) 0.0285(19) 0.0058(15) 0.0027(15) 0.0106(16)
C82 0.042(2) 0.051(3) 0.028(2) -0.0065(17) 0.0101(17) -0.0059(19)
C83 0.035(2) 0.052(3) 0.026(2) 0.0109(17) -0.0024(16) 0.0066(18)
C84 0.038(2) 0.047(3) 0.036(2) -0.0091(18) 0.0048(17) -0.0085(18)
C85 0.041(2) 0.036(2) 0.036(2) 0.0072(16) 0.0104(17) -0.0092(17)
C86 0.048(2) 0.048(2) 0.0237(19) 0.0095(16) 0.0095(17) 0.0067(19)
C87 0.043(2) 0.045(2) 0.037(2) 0.0047(18) 0.0171(18) -0.0025(18)
C88 0.050(2) 0.058(3) 0.045(2) -0.008(2) 0.030(2) 0.003(2)
C89 0.043(2) 0.047(3) 0.052(3) 0.003(2) 0.025(2) 0.0011(19)
C90 0.050(3) 0.040(2) 0.059(3) -0.018(2) 0.019(2) 0.005(2)
C91 0.060(3) 0.039(2) 0.043(2) -0.0094(19) -0.012(2) -0.002(2)
C92 0.057(3) 0.046(3) 0.038(2) -0.0197(19) 0.004(2) 0.010(2)
C93 0.039(2) 0.043(2) 0.048(2) -0.0177(19) 0.0180(19) -0.0066(18)
C94 0.054(3) 0.038(2) 0.046(2) -0.0182(18) 0.011(2) 0.0068(19)
C95 0.051(2) 0.036(2) 0.036(2) -0.0115(17) 0.0022(19) -0.0044(19)
C96 0.049(2) 0.038(2) 0.037(2) 0.0057(17) 0.0070(18) 0.0001(19)
C97 0.055(3) 0.041(2) 0.0271(19) -0.0115(17) 0.0040(18) -0.007(2)
C98 0.050(3) 0.041(3) 0.059(3) 0.003(2) -0.004(2) -0.010(2)
C99 0.051(3) 0.053(3) 0.049(3) -0.014(2) 0.009(2) 0.008(2)
C100 0.043(2) 0.045(2) 0.055(2) 0.0085(19) 0.040(2) 0.0153(19)
C101 0.050(2) 0.029(2) 0.050(2) -0.0106(18) 0.027(2) 0.0112(18)
C102 0.056(3) 0.039(2) 0.034(2) 0.0115(17) 0.020(2) 0.002(2)
C103 0.041(2) 0.046(2) 0.0235(18) 0.0097(16) 0.0157(16) -0.0109(18)
C104 0.045(2) 0.047(3) 0.035(2) -0.0084(18) -0.0009(18) 0.002(2)
C105 0.033(2) 0.051(3) 0.042(2) -0.0143(19) 0.0083(18) 0.0107(19)
C106 0.039(2) 0.058(3) 0.028(2) 0.0147(19) -0.0001(17) 0.022(2)
C107 0.042(2) 0.035(2) 0.043(2) -0.0076(18) 0.0121(19) -0.0060(18)
C108 0.036(2) 0.038(2) 0.034(2) 0.0154(17) 0.0048(17) 0.0093(17)
C109 0.045(2) 0.045(3) 0.040(2) -0.0142(19) 0.0126(19) -0.007(2)
C110 0.038(2) 0.053(3) 0.033(2) 0.0093(19) 0.0066(17) 0.003(2)
C111 0.031(2) 0.043(2) 0.039(2) -0.0069(18) 0.0070(18) -0.0053(17)
C112 0.036(2) 0.058(3) 0.034(2) -0.015(2) -0.0098(19) 0.009(2)
C113 0.033(2) 0.060(3) 0.0277(19) 0.0125(18) 0.0042(16) -0.028(2)
C114 0.048(2) 0.057(3) 0.0247(19) 0.0165(18) 0.0028(17) -0.028(2)
C115 0.047(2) 0.041(2) 0.032(2) -0.0108(17) 0.0131(18) -0.0095(19)
C116 0.0244(19) 0.047(2) 0.053(2) -0.026(2) 0.0129(17) 0.0012(17)
C117 0.028(2) 0.043(2) 0.048(2) -0.0236(19) 0.0071(18) 0.0107(17)
C118 0.037(2) 0.023(2) 0.063(3) -0.0082(18) 0.003(2) -0.0065(17)
C119 0.039(2) 0.054(3) 0.038(2) -0.0165(19) 0.0126(18) 0.014(2)
C120 0.035(2) 0.047(3) 0.061(3) -0.022(2) 0.022(2) 0.0025(18)
C121 0.045(2) 0.036(2) 0.042(2) -0.0090(17) 0.0154(19) -0.0008(18)
C122 0.039(2) 0.048(3) 0.0261(19) 0.0049(17) 0.0012(17) 0.0031(19)
C123 0.039(2) 0.057(3) 0.039(2) -0.014(2) 0.0140(19) 0.015(2)
C124 0.042(2) 0.039(2) 0.040(2) -0.0062(17) 0.0184(19) -0.0084(18)
C125 0.038(2) 0.044(2) 0.0264(19) 0.0063(17) -0.0015(16) -0.0002(18)
C126 0.050(3) 0.060(3) 0.043(3) -0.020(2) -0.013(2) 0.010(2)
C127 0.034(2) 0.049(3) 0.049(3) 0.003(2) 0.0073(19) 0.0054(19)
C128 0.036(2) 0.060(3) 0.043(2) 0.012(2) 0.0068(19) -0.007(2)
C129 0.038(2) 0.051(3) 0.069(3) -0.016(2) -0.001(2) -0.002(2)
C130 0.041(2) 0.050(3) 0.051(3) 0.000(2) 0.004(2) -0.014(2)
Mn1 0.0512(5) 0.0422(4) 0.0411(4) 0.0012(3) 0.0206(3) -0.0040(3)
Mn2 0.0403(4) 0.0473(4) 0.0352(3) -0.0073(3) 0.0157(3) -0.0139(3)
Mn3 0.0455(4) 0.0388(4) 0.0386(4) 0.0077(3) 0.0217(3) 0.0025(3)
Mn4 0.0308(3) 0.0431(4) 0.0317(3) 0.0076(3) 0.0168(2) 0.0078(3)
Mn5 0.0305(4) 0.0454(3) 0.0317(3) -0.0014(3) 0.0078(3) -0.0071(3)
N1 0.049(2) 0.050(2) 0.048(2) -0.0168(17) 0.0227(17) -0.0137(18)
N2 0.054(2) 0.068(3) 0.045(2) -0.0213(19) 0.0278(18) -0.020(2)
N3 0.0387(18) 0.041(2) 0.0435(19) 0.0071(15) 0.0220(16) -0.0021(15)
N4 0.051(2) 0.048(2) 0.065(3) -0.009(2) 0.022(2) -0.0054(19)
N5 0.054(3) 0.054(3) 0.061(3) 0.003(2) 0.020(2) -0.010(2)
N6 0.049(2) 0.048(2) 0.0272(16) 0.0101(14) 0.0121(15) -0.0096(16)
N7 0.049(2) 0.046(2) 0.0317(18) -0.0120(14) 0.0254(17) 0.0001(16)
N8 0.052(2) 0.050(2) 0.050(2) -0.0007(19) 0.0026(19) 0.0007(19)
N9 0.041(2) 0.054(2) 0.044(2) -0.0153(18) 0.0133(17) -0.0095(17)
N10 0.044(2) 0.057(2) 0.042(2) 0.0009(17) 0.0155(17) 0.0087(18)
N11 0.050(2) 0.052(2) 0.0383(19) -0.0126(16) 0.0149(16) 0.0203(17)
N12 0.056(2) 0.043(2) 0.0321(18) 0.0052(15) 0.0117(17) 0.0010(18)
N13 0.056(2) 0.0295(17) 0.0285(16) 0.0106(14) 0.0061(15) -0.0022(16)
N14 0.0300(17) 0.043(2) 0.057(2) 0.0263(17) 0.0159(16) -0.0020(15)
N15 0.051(2) 0.048(2) 0.0316(18) 0.0052(15) 0.0159(16) -0.0079(17)
N16 0.0407(18) 0.0211(15) 0.048(2) 0.0127(13) 0.0192(15) -0.0126(13)
N17 0.036(2) 0.048(2) 0.0335(17) 0.0000(15) 0.0166(16) 0.0051(15)
N18 0.046(2) 0.050(2) 0.043(2) -0.0071(17) 0.0211(17) -0.0039(17)
N19 0.064(3) 0.053(2) 0.0255(17) -0.0136(16) -0.0032(17) 0.006(2)
N20 0.0435(19) 0.0368(19) 0.0312(16) 0.0091(14) 0.0169(15) -0.0048(15)
N21 0.040(2) 0.046(2) 0.048(2) -0.0138(16) 0.0136(16) 0.0009(16)
N22 0.0354(19) 0.042(2) 0.0377(19) 0.0005(15) 0.0082(15) 0.0009(15)
N23 0.0296(17) 0.043(2) 0.049(2) -0.0006(17) 0.0123(16) -0.0128(15)
N24 0.041(2) 0.050(2) 0.055(2) -0.0193(19) 0.0063(18) -0.0048(18)
N25 0.049(2) 0.035(2) 0.063(3) -0.0245(18) -0.0057(19) 0.0073(17)
O1 0.059(2) 0.0477(18) 0.0466(18) -0.0200(14) 0.0261(16) -0.0255(15)
O2 0.0430(17) 0.0368(17) 0.0408(16) 0.0030(13) 0.0140(13) -0.0112(13)
O3 0.0459(18) 0.0464(19) 0.0404(16) 0.0017(14) 0.0178(14) -0.0022(14)
O4 0.0504(18) 0.0431(18) 0.0451(17) -0.0021(14) 0.0238(15) -0.0102(14)
O5 0.0417(16) 0.0548(19) 0.0297(14) -0.0023(13) 0.0115(12) -0.0170(14)
O6 0.0458(17) 0.0348(16) 0.0366(15) -0.0108(12) 0.0068(13) -0.0149(13)
O7 0.0356(15) 0.0388(16) 0.0344(15) -0.0098(12) 0.0085(12) -0.0106(12)
O8 0.0478(18) 0.051(2) 0.0459(18) 0.0207(15) 0.0218(15) 0.0121(15)
O9 0.0434(16) 0.0369(16) 0.0439(16) -0.0029(13) 0.0196(13) -0.0108(13)
O10 0.0440(17) 0.0446(17) 0.0296(14) 0.0155(12) 0.0078(12) -0.0023(13)
O11 0.0458(16) 0.0391(17) 0.0385(15) 0.0074(13) 0.0211(13) 0.0038(13)
O12 0.0436(17) 0.0369(16) 0.0417(16) -0.0074(12) 0.0220(13) 0.0051(13)
O13 0.0312(14) 0.0433(16) 0.0312(14) 0.0078(12) 0.0246(11) 0.0023(12)
O14 0.0485(18) 0.0466(19) 0.0323(15) 0.0037(13) 0.0101(13) -0.0055(14)
O15 0.0410(16) 0.0438(16) 0.0276(14) -0.0064(12) 0.0138(12) 0.0035(13)
O16 0.0500(18) 0.0461(18) 0.0286(14) -0.0007(12) 0.0157(13) -0.0047(14)
O17 0.0338(15) 0.0535(19) 0.0334(15) -0.0016(14) 0.0014(12) 0.0017(14)
O18 0.0381(17) 0.053(2) 0.0360(16) -0.0121(14) 0.0094(13) -0.0101(14)
O19 0.0371(16) 0.0423(17) 0.0318(15) 0.0016(12) 0.0073(12) 0.0072(13)
O20 0.043(2) 0.055(2) 0.049(2) 0.0023(16) -0.0109(16) 0.0073(16)
O1W 0.044(5) 0.038(5) 0.039(5) 0.008(4) 0.016(4) 0.004(4)
O2W 0.052(9) 0.048(9) 0.036(7) 0.002(6) 0.021(7) -0.001(7)

loop_
_atom_type_symbol
_atom_type_description
_atom_type_scat_dispersion_real
_atom_type_scat_dispersion_imag
_atom_type_scat_source
C C 0.0033 0.0016 'International Tables Vol C Tables 4.2.6.8 and 6.1.1.4'
H H 0.0000 0.0000 'International Tables Vol C Tables 4.2.6.8 and 6.1.1.4'
N N 0.0061 0.0033 'International Tables Vol C Tables 4.2.6.8 and 6.1.1.4'
O O 0.0106 0.0060 'International Tables Vol C Tables 4.2.6.8 and 6.1.1.4'
Mn Mn 0.3368 0.7283 'International Tables Vol C Tables 4.2.6.8 and 6.1.1.4'

loop_
_geom_angle_atom_site_label_1
_geom_angle_atom_site_label_2
_geom_angle_atom_site_label_3
_geom_angle
_geom_angle_site_symmetry_1
_geom_angle_site_symmetry_3
C6 C1 C2 120.0(4) . .
C6 C1 C7 119.8(4) . .
C2 C1 C7 119.8(3) . .
N1 C2 C3 114.3(3) . .
N1 C2 C1 126.4(3) . .
C3 C2 C1 119.2(4) . .
C2 C3 C4 120.8(4) . .
C2 C3 H3 119.6 . .
C4 C3 H3 119.6 . .
C3 C4 C5 118.9(4) . .
C3 C4 C8 120.0(4) . .
C5 C4 C8 120.8(4) . .
C6 C5 C4 118.4(4) . .
C6 C5 H5 120.8 . .
C4 C5 H5 120.8 . .
C1 C6 C5 122.7(4) . .
C1 C6 H6 118.7 . .
C5 C6 H6 118.7 . .
O1 C7 O2 125.8(3) . .
O1 C7 C1 120.5(3) . .
O2 C7 C1 113.6(3) . .
O1 C7 Mn1 60.70(16) . .
O2 C7 Mn1 65.66(16) . .
C1 C7 Mn1 172.6(3) . .
O3 C8 O4 117.2(3) . .
O3 C8 C4 120.3(4) . .
O4 C8 C4 122.5(4) . .
N2 C9 N3 108.5(3) . .
N2 C9 H9 125.8 . .
N3 C9 H9 125.8 . .
C11 C10 N2 111.7(4) . .
C11 C10 H10 124.2 . .
N2 C10 H10 124.2 . .
C10 C11 N3 106.0(4) . .
C10 C11 H11 127.0 . .
N3 C11 H11 127.0 . .
N3 C12 C13 124.2(4) . .
N3 C12 C17 115.8(4) . .
C13 C12 C17 119.8(4) . .
C14 C13 C12 120.4(4) . .
C14 C13 H13 119.8 . .
C12 C13 H13 119.8 . .
C13 C14 C15 119.7(4) . .
C13 C14 H14 120.1 . .
C15 C14 H14 120.1 . .
C14 C15 C16 120.2(4) . .
C14 C15 C18 119.1(4) . .
C16 C15 C18 120.7(4) . .
C17 C16 C15 119.8(4) . .
C17 C16 H16 120.1 . .
C15 C16 H16 120.1 . .
C16 C17 C12 120.1(4) . .
C16 C17 H17 120.0 . .
C12 C17 H17 120.0 . .
C19 C18 C23 115.6(4) . .
C19 C18 C15 127.9(4) . .
C23 C18 C15 116.3(4) . .
C20 C19 C18 119.9(4) . .
C20 C19 H19 120.0 . .
C18 C19 H19 120.0 . .
C21 C20 C19 119.2(4) . .
C21 C20 H20 120.4 . .
C19 C20 H20 120.4 . .
C22 C21 C20 122.8(4) . .
C22 C21 N4 120.5(4) . .
C20 C21 N4 116.6(4) . .
C23 C22 C21 115.9(4) . .
C23 C22 H22 122.1 . .
C21 C22 H22 122.1 . .
C22 C23 C18 125.9(4) . .
C22 C23 H23 117.0 . .
C18 C23 H23 117.0 . .
N4 C24 N5 110.7(3) . .
N4 C24 H24 124.7 . .
N5 C24 H24 124.7 . .
C26 C25 N4 110.6(4) . .
C26 C25 H25 124.7 . .
N4 C25 H25 124.7 . .
C25 C26 N5 109.3(4) . .
C25 C26 H26 125.4 . .
N5 C26 H26 125.4 . .
C32 C27 C28 119.0(4) . .
C32 C27 C33 118.3(4) . .
C28 C27 C33 122.5(4) . .
C29 C28 N6 116.3(4) . .
C29 C28 C27 120.0(4) . .
N6 C28 C27 123.3(3) . .
C28 C29 C30 121.5(4) . .
C28 C29 H29 119.2 . .
C30 C29 H29 119.2 . .
C29 C30 C31 118.7(4) . .
C29 C30 C34 121.5(4) . .
C31 C30 C34 119.7(4) . .
C32 C31 C30 120.8(4) . .
C32 C31 H31 119.6 . .
C30 C31 H31 119.6 . .
C27 C32 C31 120.0(4) . .
C27 C32 H32 120.0 . .
C31 C32 H32 120.0 . .
O6 C33 O5 117.2(3) . .
O6 C33 C27 121.5(4) . .
O5 C33 C27 121.3(4) . .
O6 C33 Mn2 59.69(17) . .
O5 C33 Mn2 59.14(17) . .
C27 C33 Mn2 169.7(3) . .
O8 C34 O7 118.1(3) . .
O8 C34 C30 127.6(3) . .
O7 C34 C30 114.1(3) . .
O8 C34 Mn2 65.09(18) . 2_564
O7 C34 Mn2 54.82(16) . 2_564
C30 C34 Mn2 164.8(3) . 2_564
N8 C35 N7 107.5(3) . .
N8 C35 H35 126.2 . .
N7 C35 H35 126.2 . .
N7 C36 C37 107.1(3) . .
N7 C36 H36 126.4 . .
C37 C36 H36 126.4 . .
N8 C37 C36 109.2(3) . .
N8 C37 H37 125.4 . .
C36 C37 H37 125.4 . .
C39 C38 C43 116.9(4) . .
C39 C38 N8 115.6(4) . .
C43 C38 N8 126.4(3) . .
C40 C39 C38 120.3(4) . .
C40 C39 H39 119.8 . .
C38 C39 H39 119.8 . .
C39 C40 C41 125.5(5) . .
C39 C40 H40 117.3 . .
C41 C40 H40 117.3 . .
C42 C41 C40 114.2(4) . .
C42 C41 C44 127.5(4) . .
C40 C41 C44 117.6(4) . .
C43 C42 C41 120.1(4) . .
C43 C42 H42 119.9 . .
C41 C42 H42 119.9 . .
C42 C43 C38 122.4(4) . .
C42 C43 H43 118.8 . .
C38 C43 H43 118.8 . .
C49 C44 C45 120.6(4) . .
C49 C44 C41 118.5(4) . .
C45 C44 C41 119.9(4) . .
C46 C45 C44 118.8(4) . .
C46 C45 H45 120.6 . .
C44 C45 H45 120.6 . .
C47 C46 C45 121.2(5) . .
C47 C46 H46 119.4 . .
C45 C46 H46 119.4 . .
C46 C47 C48 119.5(4) . .
C46 C47 N9 129.8(4) . .
C48 C47 N9 110.1(3) . .
C47 C48 C49 120.5(4) . .
C47 C48 H48 119.7 . .
C49 C48 H48 119.7 . .
C44 C49 C48 119.4(5) . .
C44 C49 H49 120.3 . .
C48 C49 H49 120.3 . .
N10 C50 N9 109.2(3) . .
N10 C50 H50 125.4 . .
N9 C50 H50 125.4 . .
N9 C51 C52 109.8(3) . .
N9 C51 H51 125.1 . .
C52 C51 H51 125.1 . .
C51 C52 N10 105.9(3) . .
C51 C52 H52 127.1 . .
N10 C52 H52 127.1 . .
C54 C53 C58 120.6(4) . .
C54 C53 C59 121.2(4) . .
C58 C53 C59 118.0(4) . .
N11 C54 C53 130.6(3) . .
N11 C54 C55 108.6(3) . .
C53 C54 C55 120.6(4) . .
C56 C55 C54 119.3(4) . .
C56 C55 H55 120.3 . .
C54 C55 H55 120.3 . .
C55 C56 C57 120.0(4) . .
C55 C56 C60 121.1(4) . .
C57 C56 C60 118.3(4) . .
C58 C57 C56 120.9(4) . .
C58 C57 H57 119.5 . .
C56 C57 H57 119.5 . .
C57 C58 C53 118.2(4) . .
C57 C58 H58 120.9 . .
C53 C58 H58 120.9 . .
O10 C59 O9 121.3(3) . .
O10 C59 C53 116.6(3) . .
O9 C59 C53 122.0(3) . .
O10 C59 Mn3 66.84(19) . .
O9 C59 Mn3 55.41(16) . .
C53 C59 Mn3 172.1(3) . .
O11 C60 O12 114.7(3) . .
O11 C60 C56 114.9(3) . .
O12 C60 C56 130.4(4) . .
N12 C61 N13 108.8(3) . .
N12 C61 H61 125.6 . .
N13 C61 H61 125.6 . .
C63 C62 N12 110.0(3) . .
C63 C62 H62 125.0 . .
N12 C62 H62 125.0 . .
C62 C63 N13 107.5(3) . .
C62 C63 H63 126.2 . .
N13 C63 H63 126.2 . .
C65 C64 C69 120.0(4) . .
C65 C64 N13 120.0(3) . .
C69 C64 N13 119.9(3) . .
C66 C65 C64 120.0(4) . .
C66 C65 H65 120.0 . .
C64 C65 H65 120.0 . .
C65 C66 C67 120.0(4) . .
C65 C66 H66 120.0 . .
C67 C66 H66 120.0 . .
C68 C67 C66 120.0(4) . .
C68 C67 C70 112.8(4) . .
C66 C67 C70 127.2(4) . .
C67 C68 C69 120.0(4) . .
C67 C68 H68 120.0 . .
C69 C68 H68 120.0 . .
C68 C69 C64 120.0(4) . .
C68 C69 H69 120.0 . .
C64 C69 H69 120.0 . .
C71 C70 C75 119.4(4) . .
C71 C70 C67 111.3(4) . .
C75 C70 C67 129.2(4) . .
C70 C71 C72 123.3(4) . .
C70 C71 H71 118.3 . .
C72 C71 H71 118.3 . .
C71 C72 C73 116.2(4) . .
C71 C72 H72 121.9 . .
C73 C72 H72 121.9 . .
C74 C73 C72 121.7(4) . .
C74 C73 N14 124.6(4) . .
C72 C73 N14 113.7(3) . .
C73 C74 C75 121.7(4) . .
C73 C74 H74 119.1 . .
C75 C74 H74 119.1 . .
C74 C75 C70 117.5(4) . .
C74 C75 H75 121.2 . .
C70 C75 H75 121.2 . .
N14 C76 N15 108.7(3) . .
N14 C76 H76 125.7 . .
N15 C76 H76 125.7 . .
C78 C77 N14 109.9(3) . .
C78 C77 H77 125.1 . .
N14 C77 H77 125.1 . .
C77 C78 N15 108.7(3) . .
C77 C78 H78 125.7 . .
N15 C78 H78 125.7 . .
C80 C79 C84 118.6(4) . .
C80 C79 C85 120.8(4) . .
C84 C79 C85 120.6(4) . .
N16 C80 C79 123.2(3) . .
N16 C80 C81 116.0(3) . .
C79 C80 C81 120.5(4) . .
C82 C81 C80 119.8(3) . .
C82 C81 H81 120.1 . .
C80 C81 H81 120.1 . .
C81 C82 C83 119.6(4) . .
C81 C82 C86 118.6(3) . .
C83 C82 C86 121.7(4) . .
C82 C83 C84 121.3(4) . .
C82 C83 H83 119.3 . .
C84 C83 H83 119.3 . .
C83 C84 C79 120.0(4) . .
C83 C84 H84 120.0 . .
C79 C84 H84 120.0 . .
O14 C85 O13 114.8(3) . .
O14 C85 C79 125.1(3) . .
O13 C85 C79 120.1(4) . .
O14 C85 Mn4 57.98(17) . .
O13 C85 Mn4 58.94(16) . .
C79 C85 Mn4 165.2(3) . .
O16 C86 O15 118.2(3) . .
O16 C86 C82 126.2(4) . .
O15 C86 C82 115.6(3) . .
N18 C87 N17 109.2(3) . .
N18 C87 H87 125.4 . .
N17 C87 H87 125.4 . .
N17 C88 C89 107.1(3) . .
N17 C88 H88 126.5 . .
C89 C88 H88 126.5 . .
C88 C89 N18 108.5(4) . .
C88 C89 H89 125.8 . .
N18 C89 H89 125.8 . .
C95 C90 C91 119.7(4) . .
C95 C90 N18 118.9(3) . .
C91 C90 N18 121.2(4) . .
C92 C91 C90 119.9(4) . .
C92 C91 H91 120.1 . .
C90 C91 H91 120.1 . .
C91 C92 C93 120.9(4) . .
C91 C92 H92 119.6 . .
C93 C92 H92 119.6 . .
C92 C93 C94 119.2(4) . .
C92 C93 C96 119.7(4) . .
C94 C93 C96 121.1(4) . .
C95 C94 C93 120.0(4) . .
C95 C94 H94 120.0 . .
C93 C94 H94 120.0 . .
C90 C95 C94 120.3(4) . .
C90 C95 H95 119.8 . .
C94 C95 H95 119.8 . .
C101 C96 C97 118.2(3) . .
C101 C96 C93 118.3(3) . .
C97 C96 C93 123.4(4) . .
C98 C97 C96 119.3(4) . .
C98 C97 H97 120.3 . .
C96 C97 H97 120.3 . .
C99 C98 C97 121.2(4) . .
C99 C98 H98 119.4 . .
C97 C98 H98 119.4 . .
C98 C99 C100 120.3(4) . .
C98 C99 N19 123.6(4) . .
C100 C99 N19 116.1(4) . .
C101 C100 C99 119.5(4) . .
C101 C100 H100 120.2 . .
C99 C100 H100 120.2 . .
C100 C101 C96 121.3(3) . .
C100 C101 H101 119.4 . .
C96 C101 H101 119.4 . .
N19 C102 N20 106.9(4) . .
N19 C102 H102 126.6 . .
N20 C102 H102 126.6 . .
N19 C103 C104 105.6(4) . .
N19 C103 H103 127.2 . .
C104 C103 H103 127.2 . .
N20 C104 C103 109.0(4) . .
N20 C104 H104 125.5 . .
C103 C104 H104 125.5 . .
C110 C105 C106 121.6(4) . .
C110 C105 C111 121.3(4) . .
C106 C105 C111 117.1(4) . .
N21 C106 C107 115.4(4) . .
N21 C106 C105 127.3(4) . .
C107 C106 C105 117.2(4) . .
C108 C107 C106 120.8(4) . .
C108 C107 H107 119.6 . .
C106 C107 H107 119.6 . .
C109 C108 C107 121.3(4) . .
C109 C108 C112 118.9(4) . .
C107 C108 C112 119.8(4) . .
C108 C109 C110 119.8(4) . .
C108 C109 H109 120.1 . .
C110 C109 H109 120.1 . .
C105 C110 C109 119.4(4) . .
C105 C110 H110 120.3 . .
C109 C110 H110 120.3 . .
O17 C111 O18 119.6(4) . .
O17 C111 C105 118.0(4) . .
O18 C111 C105 122.3(4) . .
O17 C111 Mn5 56.8(2) . .
O18 C111 Mn5 66.1(2) . .
C105 C111 Mn5 163.8(3) . .
O20 C112 O19 116.2(4) . .
O20 C112 C108 128.4(4) . .
O19 C112 C108 115.5(4) . .
O20 C112 Mn5 55.6(2) . 2_564
O19 C112 Mn5 63.2(2) . 2_564
C108 C112 Mn5 162.8(3) . 2_564
N23 C113 N22 108.6(4) . .
N23 C113 H113 125.7 . .
N22 C113 H113 125.7 . .
N22 C114 C115 107.3(4) . .
N22 C114 H114 126.4 . .
C115 C114 H114 126.4 . .
N23 C115 C114 107.4(4) . .
N23 C115 H115 126.3 . .
C114 C115 H115 126.3 . .
C121 C116 N23 121.6(4) . .
C121 C116 C117 120.3(4) . .
N23 C116 C117 118.0(3) . .
C118 C117 C116 117.4(4) . .
C118 C117 H117 121.3 . .
C116 C117 H117 121.3 . .
C117 C118 C119 123.5(4) . .
C117 C118 H118 118.3 . .
C119 C118 H118 118.3 . .
C120 C119 C118 118.7(4) . .
C120 C119 C122 120.5(4) . .
C118 C119 C122 120.8(4) . .
C121 C120 C119 118.0(4) . .
C121 C120 H120 121.0 . .
C119 C120 H120 121.0 . .
C116 C121 C120 121.9(4) . .
C116 C121 H121 119.0 . .
C120 C121 H121 119.0 . .
C127 C122 C123 119.3(4) . .
C127 C122 C119 120.9(4) . .
C123 C122 C119 119.8(4) . .
C122 C123 C124 120.1(4) . .
C122 C123 H123 119.9 . .
C124 C123 H123 119.9 . .
C125 C124 C123 120.0(4) . .
C125 C124 H124 120.0 . .
C123 C124 H124 120.0 . .
C126 C125 N24 120.4(4) . .
C126 C125 C124 119.8(4) . .
N24 C125 C124 119.8(4) . .
C125 C126 C127 120.6(4) . .
C125 C126 H126 119.7 . .
C127 C126 H126 119.7 . .
C126 C127 C122 120.3(4) . .
C126 C127 H127 119.9 . .
C122 C127 H127 119.9 . .
N24 C128 N25 107.8(4) . .
N24 C128 H128 126.1 . .
N25 C128 H128 126.1 . .
N24 C129 C130 107.3(4) . .
N24 C129 H129 126.3 . .
C130 C129 H129 126.3 . .
N25 C130 C129 106.7(4) . .
N25 C130 H130 126.6 . .
C129 C130 H130 126.6 . .
N5 Mn1 N2 100.20(18) 4_454 .
N5 Mn1 O3 87.54(15) 4_454 2
N2 Mn1 O3 96.47(13) . 2
N5 Mn1 O1 116.98(16) 4_454 .
N2 Mn1 O1 99.46(13) . .
O3 Mn1 O1 147.46(13) 2 .
N5 Mn1 O2 90.00(15) 4_454 .
N2 Mn1 O2 157.97(13) . .
O3 Mn1 O2 103.49(11) 2 .
O1 Mn1 O2 58.55(11) . .
N5 Mn1 O4 140.00(15) 4_454 2
N2 Mn1 O4 73.68(15) . 2
O3 Mn1 O4 55.05(11) 2 2
O1 Mn1 O4 102.98(12) . 2
O2 Mn1 O4 110.45(11) . 2
N5 Mn1 C7 103.22(13) 4_454 .
N2 Mn1 C7 128.49(11) . .
O3 Mn1 C7 129.51(9) 2 .
O1 Mn1 C7 29.22(8) . .
O2 Mn1 C7 29.48(8) . .
O4 Mn1 C7 111.35(9) 2 .
N10 Mn2 N7 106.67(16) 4_454 .
N10 Mn2 O7 81.73(13) 4_454 2_565
N7 Mn2 O7 108.25(11) . 2_565
N10 Mn2 O5 126.73(13) 4_454 .
N7 Mn2 O5 89.04(13) . .
O7 Mn2 O5 141.66(12) 2_565 .
N10 Mn2 O6 84.96(13) 4_454 .
N7 Mn2 O6 141.18(12) . .
O7 Mn2 O6 110.05(11) 2_565 .
O5 Mn2 O6 56.36(11) . .
N10 Mn2 O8 136.48(13) 4_454 2_565
N7 Mn2 O8 84.60(13) . 2_565
O7 Mn2 O8 55.08(11) 2_565 2_565
O5 Mn2 O8 94.56(11) . 2_565
O6 Mn2 O8 112.60(11) . 2_565
N10 Mn2 C33 104.01(11) 4_454 .
N7 Mn2 C33 114.33(11) . .
O7 Mn2 C33 132.76(12) 2_565 .
O5 Mn2 C33 28.65(9) . .
O6 Mn2 C33 28.23(10) . .
O8 Mn2 C33 109.12(9) 2_565 .
N10 Mn2 C34 108.79(11) 4_454 2_565
N7 Mn2 C34 93.39(9) . 2_565
O7 Mn2 C34 27.94(9) 2_565 2_565
O5 Mn2 C34 120.97(9) . 2_565
O6 Mn2 C34 118.28(10) . 2_565
O8 Mn2 C34 27.69(9) 2_565 2_565
C33 Mn2 C34 128.11(14) . 2_565
O9 Mn3 N15 117.03(13) . 4_454
O9 Mn3 N12 85.94(13) . .
N15 Mn3 N12 85.15(15) 4_454 .
O9 Mn3 O12 101.52(11) . 2
N15 Mn3 O12 138.65(12) 4_454 2
N12 Mn3 O12 83.15(12) . 2
O9 Mn3 O11 143.16(11) . 2
N15 Mn3 O11 95.34(13) 4_454 2
N12 Mn3 O11 115.54(12) . 2
O12 Mn3 O11 55.70(11) 2 2
O9 Mn3 O10 58.18(11) . .
N15 Mn3 O10 100.67(12) 4_454 .
N12 Mn3 O10 142.45(12) . .
O12 Mn3 O10 112.55(11) 2 .
O11 Mn3 O10 100.95(10) 2 .
O9 Mn3 C59 29.96(9) . .
N15 Mn3 C59 108.29(10) 4_454 .
N12 Mn3 C59 114.38(10) . .
O12 Mn3 C59 112.68(10) 2 .
O11 Mn3 C59 125.92(9) 2 .
O10 Mn3 C59 28.53(9) . .
N20 Mn4 N17 89.34(13) 4_454 .
N20 Mn4 O15 111.50(12) 4_454 2
N17 Mn4 O15 100.05(12) . 2
N20 Mn4 O14 94.57(12) 4_454 .
N17 Mn4 O14 148.18(12) . .
O15 Mn4 O14 107.72(11) 2 .
N20 Mn4 O13 109.57(11) 4_454 .
N17 Mn4 O13 91.77(11) . .
O15 Mn4 O13 137.23(11) 2 .
O14 Mn4 O13 57.19(11) . .
N20 Mn4 O16 154.99(11) 4_454 2
N17 Mn4 O16 75.30(12) . 2
O15 Mn4 O16 53.91(10) 2 2
O14 Mn4 O16 108.94(11) . 2
O13 Mn4 O16 90.83(10) . 2
N20 Mn4 C85 98.94(9) 4_454 .
N17 Mn4 C85 119.79(9) . .
O15 Mn4 C85 129.84(8) 2 .
O14 Mn4 C85 28.43(9) . .
O13 Mn4 C85 29.47(9) . .
O16 Mn4 C85 105.79(9) 2 .
N22 Mn5 O20 89.02(13) . 2_565
N22 Mn5 N25 95.99(14) . 4_464
O20 Mn5 N25 131.35(16) 2_565 4_464
N22 Mn5 O17 92.42(13) . .
O20 Mn5 O17 100.37(14) 2_565 .
N25 Mn5 O17 127.56(14) 4_464 .
N22 Mn5 O19 117.71(12) . 2_565
O20 Mn5 O19 56.43(13) 2_565 2_565
N25 Mn5 O19 79.11(14) 4_464 2_565
O17 Mn5 O19 138.95(10) . 2_565
N22 Mn5 O18 145.78(12) . .
O20 Mn5 O18 108.32(11) 2_565 .
N25 Mn5 O18 94.02(14) 4_464 .
O17 Mn5 O18 56.21(11) . .
O19 Mn5 O18 96.29(10) 2_565 .
N22 Mn5 C111 117.28(13) . .
O20 Mn5 C111 111.73(14) 2_565 .
N25 Mn5 C111 108.53(15) 4_464 .
O17 Mn5 C111 28.12(11) . .
O19 Mn5 C111 123.09(12) 2_565 .
O18 Mn5 C111 29.10(11) . .
N22 Mn5 C112 99.98(14) . 2_565
O20 Mn5 C112 28.15(14) 2_565 2_565
N25 Mn5 C112 104.06(17) 4_464 2_565
O17 Mn5 C112 125.20(15) . 2_565
O19 Mn5 C112 29.17(12) 2_565 2_565
O18 Mn5 C112 109.15(13) . 2_565
C111 Mn5 C112 126.32(14) . 2_565
C2 N1 H1A 120.0 . .
C2 N1 H1B 120.0 . .
H1A N1 H1B 120.0 . .
C9 N2 C10 105.4(3) . .
C9 N2 Mn1 126.8(2) . .
C10 N2 Mn1 124.9(3) . .
C12 N3 C9 126.7(3) . .
C12 N3 C11 124.3(3) . .
C9 N3 C11 108.4(3) . .
C24 N4 C25 105.3(3) . .
C24 N4 C21 128.1(3) . .
C25 N4 C21 126.4(3) . .
C24 N5 C26 103.9(3) . .
C24 N5 Mn1 127.2(3) . 4
C26 N5 Mn1 125.1(3) . 4
C28 N6 H6A 120.0 . .
C28 N6 H6B 120.0 . .
H6A N6 H6B 120.0 . .
C36 N7 C35 107.3(3) . .
C36 N7 Mn2 126.6(2) . .
C35 N7 Mn2 125.1(2) . .
C37 N8 C35 108.7(3) . .
C37 N8 C38 131.9(3) . .
C35 N8 C38 119.3(3) . .
C51 N9 C50 107.0(3) . .
C51 N9 C47 137.0(3) . .
C50 N9 C47 115.7(3) . .
C50 N10 C52 108.1(3) . .
C50 N10 Mn2 130.9(2) . 4
C52 N10 Mn2 117.2(2) . 4
C54 N11 H11B 117.1 . .
C54 N11 H11A 125.5 . .
H11B N11 H11A 117.4 . .
C61 N12 C62 105.5(2) . .
C61 N12 Mn3 130.2(2) . .
C62 N12 Mn3 123.8(2) . .
C61 N13 C63 108.1(2) . .
C61 N13 C64 127.0(2) . .
C63 N13 C64 124.6(2) . .
C77 N14 C76 106.0(2) . .
C77 N14 C73 136.2(3) . .
C76 N14 C73 117.8(2) . .
C78 N15 C76 106.8(2) . .
C78 N15 Mn3 146.4(2) . 4
C76 N15 Mn3 106.7(2) . 4
C80 N16 H16A 120.0 . .
C80 N16 H16B 120.0 . .
H16A N16 H16B 120.0 . .
C88 N17 C87 108.2(3) . .
C88 N17 Mn4 123.16(19) . .
C87 N17 Mn4 128.6(2) . .
C87 N18 C89 107.0(3) . .
C87 N18 C90 132.4(3) . .
C89 N18 C90 120.0(2) . .
C102 N19 C103 110.4(4) . .
C102 N19 C99 119.3(3) . .
C103 N19 C99 130.2(3) . .
C104 N20 C102 108.1(3) . .
C104 N20 Mn4 143.4(3) . 4
C102 N20 Mn4 108.4(3) . 4
C106 N21 H21A 120.0 . .
C106 N21 H21B 120.0 . .
H21A N21 H21B 120.0 . .
C114 N22 C113 108.3(3) . .
C114 N22 Mn5 126.5(3) . .
C113 N22 Mn5 125.0(3) . .
C113 N23 C115 108.4(3) . .
C113 N23 C116 127.4(4) . .
C115 N23 C116 123.8(4) . .
C125 N24 C128 126.4(4) . .
C125 N24 C129 123.8(4) . .
C128 N24 C129 109.7(4) . .
C128 N25 C130 108.3(4) . .
C128 N25 Mn5 120.6(3) . 4_565
C130 N25 Mn5 130.4(3) . 4_565
C7 O1 Mn1 90.08(19) . .
C7 O2 Mn1 84.86(17) . .
C8 O3 Mn1 97.1(2) . 2_554
C8 O4 Mn1 89.14(19) . 2_554
C33 O5 Mn2 92.20(19) . .
C33 O6 Mn2 92.1(2) . .
C34 O7 Mn2 97.2(2) . 2_564
C34 O8 Mn2 87.2(2) . 2_564
C59 O9 Mn3 94.6(2) . .
C59 O10 Mn3 84.6(2) . .
C60 O11 Mn3 92.91(19) . 2_554
C60 O12 Mn3 94.83(19) . 2_554
C85 O13 Mn4 91.59(19) . .
C85 O14 Mn4 93.59(19) . .
C86 O15 Mn4 99.82(19) . 2_554
C86 O16 Mn4 85.94(19) . 2_554
C111 O17 Mn5 95.0(3) . .
C111 O18 Mn5 84.8(2) . .
C112 O19 Mn5 87.6(3) . 2_564
C112 O20 Mn5 96.2(3) . 2_564
H1X O1W H1Y 109.5 . .
H2X O2W H2Y 109.5 . .

loop_
_geom_bond_atom_site_label_1
_geom_bond_atom_site_label_2
_geom_bond_distance
_geom_bond_site_symmetry_2
C1 C6 1.360(6) .
C1 C2 1.411(6) .
C1 C7 1.511(5) .
C2 N1 1.369(4) .
C2 C3 1.383(6) .
C3 C4 1.413(6) .
C3 H3 0.9300 .
C4 C5 1.425(6) .
C4 C8 1.482(6) .
C5 C6 1.379(6) .
C5 H5 0.9300 .
C6 H6 0.9300 .
C7 O1 1.236(4) .
C7 O2 1.251(4) .
C7 Mn1 2.533(4) .
C8 O3 1.220(4) .
C8 O4 1.255(4) .
C9 N2 1.413(5) .
C9 N3 1.414(4) .
C9 H9 0.9300 .
C10 C11 1.362(6) .
C10 N2 1.443(5) .
C10 H10 0.9300 .
C11 N3 1.449(5) .
C11 H11 0.9300 .
C12 N3 1.362(4) .
C12 C13 1.390(6) .
C12 C17 1.397(6) .
C13 C14 1.388(6) .
C13 H13 0.9300 .
C14 C15 1.393(6) .
C14 H14 0.9300 .
C15 C16 1.397(6) .
C15 C18 1.476(5) .
C16 C17 1.387(6) .
C16 H16 0.9300 .
C17 H17 0.9300 .
C18 C19 1.406(6) .
C18 C23 1.413(6) .
C19 C20 1.397(6) .
C19 H19 0.9300 .
C20 C21 1.388(7) .
C20 H20 0.9300 .
C21 C22 1.372(7) .
C21 N4 1.426(5) .
C22 C23 1.340(6) .
C22 H22 0.9300 .
C23 H23 0.9300 .
C24 N4 1.377(5) .
C24 N5 1.413(5) .
C24 H24 0.9300 .
C25 C26 1.319(6) .
C25 N4 1.417(5) .
C25 H25 0.9300 .
C26 N5 1.438(5) .
C26 H26 0.9300 .
C27 C32 1.392(6) .
C27 C28 1.422(6) .
C27 C33 1.436(6) .
C28 C29 1.376(6) .
C28 N6 1.386(4) .
C29 C30 1.387(5) .
C29 H29 0.9300 .
C30 C31 1.404(5) .
C30 C34 1.484(6) .
C31 C32 1.399(6) .
C31 H31 0.9300 .
C32 H32 0.9300 .
C33 O6 1.226(4) .
C33 O5 1.243(4) .
C33 Mn2 2.590(4) .
C34 O8 1.217(4) .
C34 O7 1.236(4) .
C34 Mn2 2.617(4) 2_564
C35 N8 1.413(5) .
C35 N7 1.447(5) .
C35 H35 0.9300 .
C36 N7 1.413(4) .
C36 C37 1.436(6) .
C36 H36 0.9300 .
C37 N8 1.376(4) .
C37 H37 0.9300 .
C38 C39 1.384(6) .
C38 C43 1.418(6) .
C38 N8 1.441(4) .
C39 C40 1.307(6) .
C39 H39 0.9300 .
C40 C41 1.421(6) .
C40 H40 0.9300 .
C41 C42 1.417(6) .
C41 C44 1.438(6) .
C42 C43 1.360(6) .
C42 H42 0.9300 .
C43 H43 0.9300 .
C44 C49 1.384(6) .
C44 C45 1.399(7) .
C45 C46 1.380(6) .
C45 H45 0.9300 .
C46 C47 1.380(6) .
C46 H46 0.9300 .
C47 C48 1.385(7) .
C47 N9 1.430(4) .
C48 C49 1.386(6) .
C48 H48 0.9300 .
C49 H49 0.9300 .
C50 N10 1.384(4) .
C50 N9 1.430(5) .
C50 H50 0.9300 .
C51 N9 1.385(4) .
C51 C52 1.427(6) .
C51 H51 0.9300 .
C52 N10 1.441(4) .
C52 H52 0.9300 .
C53 C54 1.359(6) .
C53 C58 1.413(6) .
C53 C59 1.514(6) .
C54 N11 1.356(4) .
C54 C55 1.410(5) .
C55 C56 1.367(6) .
C55 H55 0.9300 .
C56 C57 1.397(6) .
C56 C60 1.500(6) .
C57 C58 1.383(6) .
C57 H57 0.9300 .
C58 H58 0.9300 .
C59 O10 1.214(4) .
C59 O9 1.268(4) .
C59 Mn3 2.532(4) .
C60 O11 1.241(4) .
C60 O12 1.251(4) .
C61 N12 1.406(4) .
C61 N13 1.414(4) .
C61 H61 0.9300 .
C62 C63 1.358(6) .
C62 N12 1.466(4) .
C62 H62 0.9300 .
C63 N13 1.439(4) .
C63 H63 0.9300 .
C64 C65 1.390(5) .
C64 C69 1.390(6) .
C64 N13 1.488(4) .
C65 C66 1.390(6) .
C65 H65 0.9300 .
C66 C67 1.390(7) .
C66 H66 0.9300 .
C67 C68 1.390(6) .
C67 C70 1.482(6) .
C68 C69 1.390(6) .
C68 H68 0.9300 .
C69 H69 0.9300 .
C70 C71 1.350(6) .
C70 C75 1.430(6) .
C71 C72 1.392(6) .
C71 H71 0.9300 .
C72 C73 1.402(6) .
C72 H72 0.9300 .
C73 C74 1.357(6) .
C73 N14 1.514(4) .
C74 C75 1.380(6) .
C74 H74 0.9300 .
C75 H75 0.9300 .
C76 N14 1.419(4) .
C76 N15 1.422(4) .
C76 H76 0.9300 .
C77 C78 1.387(5) .
C77 N14 1.398(4) .
C77 H77 0.9300 .
C78 N15 1.393(4) .
C78 H78 0.9300 .
C79 C80 1.377(5) .
C79 C84 1.408(6) .
C79 C85 1.410(6) .
C80 N16 1.377(4) .
C80 C81 1.441(5) .
C81 C82 1.368(6) .
C81 H81 0.9300 .
C82 C83 1.380(5) .
C82 C86 1.488(5) .
C83 C84 1.398(6) .
C83 H83 0.9300 .
C84 H84 0.9300 .
C85 O14 1.237(4) .
C85 O13 1.276(4) .
C85 Mn4 2.592(4) .
C86 O16 1.227(4) .
C86 O15 1.252(4) .
C87 N18 1.391(4) .
C87 N17 1.415(4) .
C87 H87 0.9300 .
C88 N17 1.407(4) .
C88 C89 1.422(6) .
C88 H88 0.9300 .
C89 N18 1.429(4) .
C89 H89 0.9300 .
C90 C95 1.387(6) .
C90 C91 1.395(6) .
C90 N18 1.451(5) .
C91 C92 1.376(6) .
C91 H91 0.9300 .
C92 C93 1.391(6) .
C92 H92 0.9300 .
C93 C94 1.393(6) .
C93 C96 1.503(6) .
C94 C95 1.389(6) .
C94 H94 0.9300 .
C95 H95 0.9300 .
C96 C101 1.397(4) .
C96 C97 1.414(6) .
C97 C98 1.387(6) .
C97 H97 0.9300 .
C98 C99 1.361(7) .
C98 H98 0.9300 .
C99 C100 1.389(6) .
C99 N19 1.440(5) .
C100 C101 1.378(4) .
C100 H100 0.9300 .
C101 H101 0.9300 .
C102 N19 1.390(6) .
C102 N20 1.424(6) .
C102 H102 0.9300 .
C103 N19 1.408(6) .
C103 C104 1.429(6) .
C103 H103 0.9300 .
C104 N20 1.389(6) .
C104 H104 0.9300 .
C105 C110 1.366(6) .
C105 C106 1.416(6) .
C105 C111 1.506(6) .
C106 N21 1.352(6) .
C106 C107 1.380(6) .
C107 C108 1.376(6) .
C107 H107 0.9300 .
C108 C109 1.360(6) .
C108 C112 1.481(6) .
C109 C110 1.387(6) .
C109 H109 0.9300 .
C110 H110 0.9300 .
C111 O17 1.217(5) .
C111 O18 1.257(5) .
C111 Mn5 2.573(4) .
C112 O20 1.230(6) .
C112 O19 1.264(5) .
C112 Mn5 2.591(4) 2_564
C113 N23 1.403(5) .
C113 N22 1.406(5) .
C113 H113 0.9300 .
C114 N22 1.404(6) .
C114 C115 1.445(5) .
C114 H114 0.9300 .
C115 N23 1.403(6) .
C115 H115 0.9300 .
C116 C121 1.380(6) .
C116 N23 1.409(5) .
C116 C117 1.423(5) .
C117 C118 1.333(5) .
C117 H117 0.9300 .
C118 C119 1.423(6) .
C118 H118 0.9300 .
C119 C120 1.399(6) .
C119 C122 1.493(6) .
C120 C121 1.387(6) .
C120 H120 0.9300 .
C121 H121 0.9300 .
C122 C127 1.393(6) .
C122 C123 1.394(6) .
C123 C124 1.397(6) .
C123 H123 0.9300 .
C124 C125 1.389(6) .
C124 H124 0.9300 .
C125 C126 1.381(6) .
C125 N24 1.388(5) .
C126 C127 1.386(6) .
C126 H126 0.9300 .
C127 H127 0.9300 .
C128 N24 1.399(6) .
C128 N25 1.429(6) .
C128 H128 0.9300 .
C129 N24 1.417(6) .
C129 C130 1.448(6) .
C129 H129 0.9300 .
C130 N25 1.434(6) .
C130 H130 0.9300 .
Mn1 N5 2.060(4) 4_454
Mn1 N2 2.084(4) .
Mn1 O3 2.207(3) 2
Mn1 O1 2.209(3) .
Mn1 O2 2.317(3) .
Mn1 O4 2.354(3) 2
Mn2 N10 2.102(4) 4_454
Mn2 N7 2.133(4) .
Mn2 O7 2.156(3) 2_565
Mn2 O5 2.225(3) .
Mn2 O6 2.238(3) .
Mn2 O8 2.376(3) 2_565
Mn2 C34 2.617(4) 2_565
Mn3 O9 2.091(3) .
Mn3 N15 2.099(4) 4_454
Mn3 N12 2.201(4) .
Mn3 O12 2.222(3) 2
Mn3 O11 2.268(3) 2
Mn3 O10 2.338(3) .
Mn4 N20 2.118(3) 4_454
Mn4 N17 2.161(4) .
Mn4 O15 2.175(3) 2
Mn4 O14 2.202(3) .
Mn4 O13 2.221(2) .
Mn4 O16 2.480(3) 2
Mn5 N22 2.134(4) .
Mn5 O20 2.152(3) 2_565
Mn5 N25 2.152(4) 4_464
Mn5 O17 2.162(3) .
Mn5 O19 2.315(3) 2_565
Mn5 O18 2.361(3) .
Mn5 C112 2.591(4) 2_565
N1 H1A 0.8600 .
N1 H1B 0.8600 .
N5 Mn1 2.060(4) 4
N6 H6A 0.8600 .
N6 H6B 0.8600 .
N10 Mn2 2.102(4) 4
N11 H11B 0.8999 .
N11 H11A 0.9000 .
N15 Mn3 2.099(4) 4
N16 H16A 0.8600 .
N16 H16B 0.8600 .
N20 Mn4 2.118(3) 4
N21 H21A 0.8600 .
N21 H21B 0.8600 .
N25 Mn5 2.152(4) 4_565
O3 Mn1 2.207(3) 2_554
O4 Mn1 2.354(3) 2_554
O7 Mn2 2.156(3) 2_564
O8 Mn2 2.376(3) 2_564
O11 Mn3 2.268(3) 2_554
O12 Mn3 2.222(3) 2_554
O15 Mn4 2.175(3) 2_554
O16 Mn4 2.480(3) 2_554
O19 Mn5 2.315(3) 2_564
O20 Mn5 2.152(3) 2_564
O1W H1X 0.8501 .
O1W H1Y 0.8501 .
O2W H2X 0.8500 .
O2W H2Y 0.8502 .

loop_
_geom_torsion_atom_site_label_1
_geom_torsion_atom_site_label_2
_geom_torsion_atom_site_label_3
_geom_torsion_atom_site_label_4
_geom_torsion
_geom_torsion_site_symmetry_1
_geom_torsion_site_symmetry_4
C6 C1 C2 N1 -176.9(4) . .
C7 C1 C2 N1 -4.4(6) . .
C6 C1 C2 C3 -0.4(6) . .
C7 C1 C2 C3 172.0(4) . .
N1 C2 C3 C4 178.3(3) . .
C1 C2 C3 C4 1.5(6) . .
C2 C3 C4 C5 -1.9(6) . .
C2 C3 C4 C8 172.6(4) . .
C3 C4 C5 C6 1.2(6) . .
C8 C4 C5 C6 -173.2(4) . .
C2 C1 C6 C5 -0.2(6) . .
C7 C1 C6 C5 -172.6(4) . .
C4 C5 C6 C1 -0.2(6) . .
C6 C1 C7 O1 13.7(6) . .
C2 C1 C7 O1 -158.7(4) . .
C6 C1 C7 O2 -166.0(3) . .
C2 C1 C7 O2 21.6(5) . .
C3 C4 C8 O3 -7.4(6) . .
C5 C4 C8 O3 166.9(4) . .
C3 C4 C8 O4 173.7(3) . .
C5 C4 C8 O4 -11.9(6) . .
N2 C10 C11 N3 -2.5(5) . .
N3 C12 C13 C14 174.6(3) . .
C17 C12 C13 C14 0.7(6) . .
C12 C13 C14 C15 0.6(7) . .
C13 C14 C15 C16 -1.1(7) . .
C13 C14 C15 C18 176.2(4) . .
C14 C15 C16 C17 0.4(8) . .
C18 C15 C16 C17 -176.8(5) . .
C15 C16 C17 C12 0.9(8) . .
N3 C12 C17 C16 -175.8(4) . .
C13 C12 C17 C16 -1.4(7) . .
C14 C15 C18 C19 -18.3(7) . .
C16 C15 C18 C19 159.0(5) . .
C14 C15 C18 C23 156.8(4) . .
C16 C15 C18 C23 -26.0(7) . .
C23 C18 C19 C20 -0.8(6) . .
C15 C18 C19 C20 174.3(4) . .
C18 C19 C20 C21 2.1(6) . .
C19 C20 C21 C22 2.2(7) . .
C19 C20 C21 N4 -179.8(3) . .
C20 C21 C22 C23 -7.7(7) . .
N4 C21 C22 C23 174.5(4) . .
C21 C22 C23 C18 9.4(7) . .
C19 C18 C23 C22 -5.4(7) . .
C15 C18 C23 C22 179.0(4) . .
N4 C25 C26 N5 3.8(4) . .
C32 C27 C28 C29 1.9(7) . .
C33 C27 C28 C29 -174.0(4) . .
C32 C27 C28 N6 174.3(4) . .
C33 C27 C28 N6 -1.6(7) . .
N6 C28 C29 C30 -174.1(3) . .
C27 C28 C29 C30 -1.2(7) . .
C28 C29 C30 C31 0.1(6) . .
C28 C29 C30 C34 178.8(4) . .
C29 C30 C31 C32 0.2(6) . .
C34 C30 C31 C32 -178.5(4) . .
C28 C27 C32 C31 -1.6(6) . .
C33 C27 C32 C31 174.4(4) . .
C30 C31 C32 C27 0.6(6) . .
C32 C27 C33 O6 175.4(4) . .
C28 C27 C33 O6 -8.7(7) . .
C32 C27 C33 O5 -2.0(6) . .
C28 C27 C33 O5 173.9(4) . .
C32 C27 C33 Mn2 -91.3(18) . .
C28 C27 C33 Mn2 84.6(19) . .
C29 C30 C34 O8 -161.4(4) . .
C31 C30 C34 O8 17.2(6) . .
C29 C30 C34 O7 14.2(6) . .
C31 C30 C34 O7 -167.2(3) . .
C29 C30 C34 Mn2 54.9(13) . 2_564
C31 C30 C34 Mn2 -126.5(10) . 2_564
N7 C36 C37 N8 -1.9(4) . .
C43 C38 C39 C40 0.4(7) . .
N8 C38 C39 C40 169.4(4) . .
C38 C39 C40 C41 5.8(8) . .
C39 C40 C41 C42 -8.9(7) . .
C39 C40 C41 C44 162.6(5) . .
C40 C41 C42 C43 6.0(6) . .
C44 C41 C42 C43 -164.5(5) . .
C41 C42 C43 C38 -0.7(7) . .
C39 C38 C43 C42 -2.8(7) . .
N8 C38 C43 C42 -170.5(4) . .
C42 C41 C44 C49 -18.0(7) . .
C40 C41 C44 C49 171.8(4) . .
C42 C41 C44 C45 150.3(5) . .
C40 C41 C44 C45 -19.9(6) . .
C49 C44 C45 C46 1.1(7) . .
C41 C44 C45 C46 -167.0(4) . .
C44 C45 C46 C47 0.2(7) . .
C45 C46 C47 C48 -1.2(7) . .
C45 C46 C47 N9 168.5(4) . .
C46 C47 C48 C49 1.0(7) . .
N9 C47 C48 C49 -170.7(4) . .
C45 C44 C49 C48 -1.4(7) . .
C41 C44 C49 C48 166.9(4) . .
C47 C48 C49 C44 0.4(7) . .
N9 C51 C52 N10 3.0(4) . .
C58 C53 C54 N11 -177.1(4) . .
C59 C53 C54 N11 -2.1(7) . .
C58 C53 C54 C55 -1.9(6) . .
C59 C53 C54 C55 173.1(4) . .
N11 C54 C55 C56 175.9(3) . .
C53 C54 C55 C56 -0.3(6) . .
C54 C55 C56 C57 4.4(6) . .
C54 C55 C56 C60 175.6(4) . .
C55 C56 C57 C58 -6.4(6) . .
C60 C56 C57 C58 -178.0(4) . .
C56 C57 C58 C53 4.2(6) . .
C54 C53 C58 C57 -0.1(6) . .
C59 C53 C58 C57 -175.3(4) . .
C54 C53 C59 O10 16.9(6) . .
C58 C53 C59 O10 -168.0(3) . .
C54 C53 C59 O9 -166.0(4) . .
C58 C53 C59 O9 9.1(6) . .
C55 C56 C60 O11 -7.8(6) . .
C57 C56 C60 O11 163.6(4) . .
C55 C56 C60 O12 174.3(4) . .
C57 C56 C60 O12 -14.3(7) . .
N12 C62 C63 N13 -2.5(4) . .
C69 C64 C65 C66 0.0(7) . .
N13 C64 C65 C66 -178.2(4) . .
C64 C65 C66 C67 0.0(7) . .
C65 C66 C67 C68 0.0(7) . .
C65 C66 C67 C70 -179.2(5) . .
C66 C67 C68 C69 0.0(8) . .
C70 C67 C68 C69 179.3(4) . .
C67 C68 C69 C64 0.0(7) . .
C65 C64 C69 C68 0.0(7) . .
N13 C64 C69 C68 178.2(4) . .
C68 C67 C70 C71 -148.8(5) . .
C66 C67 C70 C71 30.4(7) . .
C68 C67 C70 C75 35.2(7) . .
C66 C67 C70 C75 -145.6(5) . .
C75 C70 C71 C72 4.9(8) . .
C67 C70 C71 C72 -171.6(4) . .
C70 C71 C72 C73 -5.1(7) . .
C71 C72 C73 C74 2.0(7) . .
C71 C72 C73 N14 -178.6(4) . .
C72 C73 C74 C75 1.0(7) . .
N14 C73 C74 C75 -178.3(4) . .
C73 C74 C75 C70 -1.3(7) . .
C71 C70 C75 C74 -1.5(7) . .
C67 C70 C75 C74 174.2(5) . .
N14 C77 C78 N15 2.0(4) . .
C84 C79 C80 N16 -176.5(3) . .
C85 C79 C80 N16 3.2(6) . .
C84 C79 C80 C81 -3.3(6) . .
C85 C79 C80 C81 176.3(4) . .
N16 C80 C81 C82 177.0(3) . .
C79 C80 C81 C82 3.3(6) . .
C80 C81 C82 C83 -1.1(6) . .
C80 C81 C82 C86 -179.8(4) . .
C81 C82 C83 C84 -1.0(7) . .
C86 C82 C83 C84 177.7(4) . .
C82 C83 C84 C79 0.9(7) . .
C80 C79 C84 C83 1.2(6) . .
C85 C79 C84 C83 -178.4(4) . .
C80 C79 C85 O14 6.1(6) . .
C84 C79 C85 O14 -174.3(4) . .
C80 C79 C85 O13 -172.8(3) . .
C84 C79 C85 O13 6.8(6) . .
C80 C79 C85 Mn4 -90.9(12) . .
C84 C79 C85 Mn4 88.7(12) . .
C81 C82 C86 O16 163.7(4) . .
C83 C82 C86 O16 -15.0(7) . .
C81 C82 C86 O15 -16.7(6) . .
C83 C82 C86 O15 164.6(4) . .
N17 C88 C89 N18 0.1(4) . .
C95 C90 C91 C92 -0.4(8) . .
N18 C90 C91 C92 -174.3(4) . .
C90 C91 C92 C93 0.3(8) . .
C91 C92 C93 C94 -0.1(7) . .
C91 C92 C93 C96 -179.2(4) . .
C92 C93 C94 C95 -0.1(7) . .
C96 C93 C94 C95 179.0(4) . .
C91 C90 C95 C94 0.1(7) . .
N18 C90 C95 C94 174.2(4) . .
C93 C94 C95 C90 0.1(7) . .
C92 C93 C96 C101 155.8(4) . .
C94 C93 C96 C101 -23.4(6) . .
C92 C93 C96 C97 -21.4(6) . .
C94 C93 C96 C97 159.4(4) . .
C101 C96 C97 C98 1.6(6) . .
C93 C96 C97 C98 178.8(4) . .
C96 C97 C98 C99 1.3(7) . .
C97 C98 C99 C100 -3.3(8) . .
C97 C98 C99 N19 175.5(4) . .
C98 C99 C100 C101 2.3(6) . .
N19 C99 C100 C101 -176.6(3) . .
C99 C100 C101 C96 0.7(5) . .
C97 C96 C101 C100 -2.6(5) . .
C93 C96 C101 C100 -179.9(3) . .
N19 C103 C104 N20 -0.6(5) . .
C110 C105 C106 N21 176.3(4) . .
C111 C105 C106 N21 -5.8(7) . .
C110 C105 C106 C107 0.0(7) . .
C111 C105 C106 C107 177.9(4) . .
N21 C106 C107 C108 -177.8(4) . .
C105 C106 C107 C108 -1.1(6) . .
C106 C107 C108 C109 0.6(7) . .
C106 C107 C108 C112 178.1(4) . .
C107 C108 C109 C110 1.0(7) . .
C112 C108 C109 C110 -176.5(4) . .
C106 C105 C110 C109 1.5(7) . .
C111 C105 C110 C109 -176.3(4) . .
C108 C109 C110 C105 -2.0(7) . .
C110 C105 C111 O17 6.6(7) . .
C106 C105 C111 O17 -171.3(4) . .
C110 C105 C111 O18 -169.3(4) . .
C106 C105 C111 O18 12.8(7) . .
C110 C105 C111 Mn5 73.6(11) . .
C106 C105 C111 Mn5 -104.3(10) . .
C109 C108 C112 O20 -11.1(8) . .
C107 C108 C112 O20 171.4(5) . .
C109 C108 C112 O19 167.3(4) . .
C107 C108 C112 O19 -10.3(6) . .
C109 C108 C112 Mn5 85.9(12) . 2_564
C107 C108 C112 Mn5 -91.7(11) . 2_564
N22 C114 C115 N23 1.7(5) . .
C121 C116 C117 C118 2.5(7) . .
N23 C116 C117 C118 179.1(4) . .
C116 C117 C118 C119 0.2(7) . .
C117 C118 C119 C120 -1.0(7) . .
C117 C118 C119 C122 178.6(4) . .
C118 C119 C120 C121 -1.0(7) . .
C122 C119 C120 C121 179.4(4) . .
N23 C116 C121 C120 178.9(4) . .
C117 C116 C121 C120 -4.6(7) . .
C119 C120 C121 C116 3.7(7) . .
C120 C119 C122 C127 -8.9(6) . .
C118 C119 C122 C127 171.5(4) . .
C120 C119 C122 C123 168.9(4) . .
C118 C119 C122 C123 -10.7(6) . .
C127 C122 C123 C124 0.6(6) . .
C119 C122 C123 C124 -177.3(4) . .
C122 C123 C124 C125 -0.8(6) . .
C123 C124 C125 C126 0.5(6) . .
C123 C124 C125 N24 179.0(4) . .
N24 C125 C126 C127 -178.5(4) . .
C124 C125 C126 C127 0.0(7) . .
C125 C126 C127 C122 -0.2(7) . .
C123 C122 C127 C126 -0.1(7) . .
C119 C122 C127 C126 177.7(4) . .
N24 C129 C130 N25 -4.0(6) . .
O1 C7 Mn1 N5 122.3(2) . 4_454
O2 C7 Mn1 N5 -65.4(2) . 4_454
O1 C7 Mn1 N2 7.5(2) . .
O2 C7 Mn1 N2 179.8(2) . .
O1 C7 Mn1 O3 -139.8(2) . 2
O2 C7 Mn1 O3 32.4(2) . 2
O2 C7 Mn1 O1 172.2(3) . .
O1 C7 Mn1 O2 -172.2(3) . .
O1 C7 Mn1 O4 -78.2(2) . 2
O2 C7 Mn1 O4 94.06(18) . 2
O5 C33 Mn2 N10 -146.0(2) . 4_454
C27 C33 Mn2 N10 -50.5(18) . 4_454
O6 C33 Mn2 N7 164.93(18) . .
O5 C33 Mn2 N7 -30.0(2) . .
C27 C33 Mn2 N7 65.5(18) . .
O6 C33 Mn2 O7 -42.7(2) . 2_565
O5 C33 Mn2 O7 122.4(2) . 2_565
C27 C33 Mn2 O7 -142.1(18) . 2_565
O6 C33 Mn2 O5 -165.1(4) . .
C27 C33 Mn2 O5 95.5(19) . .
O5 C33 Mn2 O6 165.1(4) . .
C27 C33 Mn2 O6 -99.5(18) . .
O6 C33 Mn2 O8 -102.36(17) . 2_565
O5 C33 Mn2 O8 62.7(2) . 2_565
C27 C33 Mn2 O8 158.2(18) . 2_565
O6 C33 Mn2 C34 -79.2(2) . 2_565
O5 C33 Mn2 C34 85.9(3) . 2_565
O10 C59 Mn3 O9 168.9(3) . .
O10 C59 Mn3 N15 -78.47(18) . 4_454
O9 C59 Mn3 N15 112.6(2) . 4_454
O10 C59 Mn3 N12 -171.46(18) . .
O9 C59 Mn3 N12 19.7(2) . .
O10 C59 Mn3 O12 95.82(18) . 2
O9 C59 Mn3 O12 -73.06(18) . 2
O10 C59 Mn3 O11 32.7(2) . 2
O9 C59 Mn3 O11 -136.22(19) . 2
O9 C59 Mn3 O10 -168.9(3) . .
O14 C85 Mn4 N20 -83.04(19) . 4_454
O13 C85 Mn4 N20 114.26(17) . 4_454
C79 C85 Mn4 N20 23.6(12) . 4_454
O14 C85 Mn4 N17 -177.4(2) . .
O13 C85 Mn4 N17 19.9(2) . .
C79 C85 Mn4 N17 -70.8(12) . .
O14 C85 Mn4 O15 44.9(2) . 2
O13 C85 Mn4 O15 -117.82(17) . 2
C79 C85 Mn4 O15 151.5(11) . 2
O13 C85 Mn4 O14 -162.7(3) . .
C79 C85 Mn4 O14 106.6(12) . .
O14 C85 Mn4 O13 162.7(3) . .
C79 C85 Mn4 O13 -90.7(12) . .
O14 C85 Mn4 O16 100.73(18) . 2
O13 C85 Mn4 O16 -61.97(16) . 2
C79 C85 Mn4 O16 -152.6(12) . 2
O17 C111 Mn5 N22 30.2(3) . .
O18 C111 Mn5 N22 -170.5(2) . .
C105 C111 Mn5 N22 -45.9(10) . .
O17 C111 Mn5 O20 -70.4(3) . 2_565
O18 C111 Mn5 O20 88.8(3) . 2_565
C105 C111 Mn5 O20 -146.6(10) . 2_565
O17 C111 Mn5 N25 137.5(3) . 4_464
O18 C111 Mn5 N25 -63.3(3) . 4_464
C105 C111 Mn5 N25 61.3(10) . 4_464
O18 C111 Mn5 O17 159.3(4) . .
C105 C111 Mn5 O17 -76.1(10) . .
O17 C111 Mn5 O19 -133.6(2) . 2_565
O18 C111 Mn5 O19 25.6(3) . 2_565
C105 C111 Mn5 O19 150.2(10) . 2_565
O17 C111 Mn5 O18 -159.3(4) . .
C105 C111 Mn5 O18 124.6(11) . .
O17 C111 Mn5 C112 -98.2(3) . 2_565
O18 C111 Mn5 C112 61.1(3) . 2_565
C105 C111 Mn5 C112 -174.3(10) . 2_565
N3 C9 N2 C10 -2.1(3) . .
N3 C9 N2 Mn1 159.1(3) . .
C11 C10 N2 C9 2.9(4) . .
C11 C10 N2 Mn1 -158.7(3) . .
N5 Mn1 N2 C9 -159.9(3) 4_454 .
O3 Mn1 N2 C9 111.4(3) 2 .
O1 Mn1 N2 C9 -40.1(3) . .
O2 Mn1 N2 C9 -43.6(6) . .
O4 Mn1 N2 C9 60.7(3) 2 .
C7 Mn1 N2 C9 -43.8(4) . .
N5 Mn1 N2 C10 -2.3(3) 4_454 .
O3 Mn1 N2 C10 -90.9(3) 2 .
O1 Mn1 N2 C10 117.6(3) . .
O2 Mn1 N2 C10 114.1(4) . .
O4 Mn1 N2 C10 -141.6(3) 2 .
C7 Mn1 N2 C10 113.8(3) . .
C13 C12 N3 C9 178.2(3) . .
C17 C12 N3 C9 -7.6(5) . .
C13 C12 N3 C11 -11.3(5) . .
C17 C12 N3 C11 162.8(4) . .
N2 C9 N3 C12 172.4(3) . .
N2 C9 N3 C11 0.7(3) . .
C10 C11 N3 C12 -170.8(3) . .
C10 C11 N3 C9 1.1(4) . .
N5 C24 N4 C25 -1.9(4) . .
N5 C24 N4 C21 -176.3(3) . .
C26 C25 N4 C24 -1.3(4) . .
C26 C25 N4 C21 173.3(3) . .
C22 C21 N4 C24 -160.0(4) . .
C20 C21 N4 C24 22.0(5) . .
C22 C21 N4 C25 26.6(6) . .
C20 C21 N4 C25 -151.4(3) . .
N4 C24 N5 C26 4.0(4) . .
N4 C24 N5 Mn1 162.6(3) . 4
C25 C26 N5 C24 -4.7(4) . .
C25 C26 N5 Mn1 -164.0(2) . 4
C37 C36 N7 C35 3.0(4) . .
C37 C36 N7 Mn2 171.68(19) . .
N8 C35 N7 C36 -3.0(4) . .
N8 C35 N7 Mn2 -171.9(2) . .
N10 Mn2 N7 C36 23.1(3) 4_454 .
O7 Mn2 N7 C36 109.7(2) 2_565 .
O5 Mn2 N7 C36 -105.2(2) . .
O6 Mn2 N7 C36 -80.0(3) . .
O8 Mn2 N7 C36 160.1(3) 2_565 .
C33 Mn2 N7 C36 -91.3(2) . .
C34 Mn2 N7 C36 133.8(2) 2_565 .
N10 Mn2 N7 C35 -170.2(3) 4_454 .
O7 Mn2 N7 C35 -83.6(3) 2_565 .
O5 Mn2 N7 C35 61.5(3) . .
O6 Mn2 N7 C35 86.8(3) . .
O8 Mn2 N7 C35 -33.1(3) 2_565 .
C33 Mn2 N7 C35 75.4(3) . .
C34 Mn2 N7 C35 -59.4(3) 2_565 .
C36 C37 N8 C35 0.0(4) . .
C36 C37 N8 C38 176.5(3) . .
N7 C35 N8 C37 1.8(4) . .
N7 C35 N8 C38 -175.1(3) . .
C39 C38 N8 C37 15.7(6) . .
C43 C38 N8 C37 -176.5(4) . .
C39 C38 N8 C35 -168.2(4) . .
C43 C38 N8 C35 -0.4(6) . .
C52 C51 N9 C50 -2.5(3) . .
C52 C51 N9 C47 -175.0(3) . .
N10 C50 N9 C51 1.1(3) . .
N10 C50 N9 C47 175.4(3) . .
C46 C47 N9 C51 -164.5(3) . .
C48 C47 N9 C51 6.0(5) . .
C46 C47 N9 C50 23.5(5) . .
C48 C47 N9 C50 -166.0(3) . .
N9 C50 N10 C52 0.7(3) . .
N9 C50 N10 Mn2 -156.3(3) . 4
C51 C52 N10 C50 -2.2(3) . .
C51 C52 N10 Mn2 158.4(2) . 4
N13 C61 N12 C62 -1.5(3) . .
N13 C61 N12 Mn3 170.6(3) . .
C63 C62 N12 C61 2.5(4) . .
C63 C62 N12 Mn3 -170.2(2) . .
O9 Mn3 N12 C61 -93.9(3) . .
N15 Mn3 N12 C61 148.5(3) 4_454 .
O12 Mn3 N12 C61 8.3(3) 2 .
O11 Mn3 N12 C61 54.9(3) 2 .
O10 Mn3 N12 C61 -110.3(3) . .
C59 Mn3 N12 C61 -103.6(3) . .
O9 Mn3 N12 C62 76.9(3) . .
N15 Mn3 N12 C62 -40.7(3) 4_454 .
O12 Mn3 N12 C62 179.1(3) 2 .
O11 Mn3 N12 C62 -134.3(2) 2 .
O10 Mn3 N12 C62 60.5(4) . .
C59 Mn3 N12 C62 67.2(3) . .
N12 C61 N13 C63 0.1(3) . .
N12 C61 N13 C64 -172.7(3) . .
C62 C63 N13 C61 1.5(4) . .
C62 C63 N13 C64 174.5(3) . .
C65 C64 N13 C61 6.0(5) . .
C69 C64 N13 C61 -172.3(3) . .
C65 C64 N13 C63 -165.8(4) . .
C69 C64 N13 C63 16.0(5) . .
C78 C77 N14 C76 -1.8(4) . .
C78 C77 N14 C73 -180.0(3) . .
N15 C76 N14 C77 0.9(3) . .
N15 C76 N14 C73 179.5(2) . .
C74 C73 N14 C77 160.7(4) . .
C72 C73 N14 C77 -18.6(6) . .
C74 C73 N14 C76 -17.3(5) . .
C72 C73 N14 C76 163.3(3) . .
C77 C78 N15 C76 -1.4(4) . .
C77 C78 N15 Mn3 -176.0(3) . 4
N14 C76 N15 C78 0.3(3) . .
N14 C76 N15 Mn3 177.20(18) . 4
C89 C88 N17 C87 -0.8(4) . .
C89 C88 N17 Mn4 176.8(2) . .
N18 C87 N17 C88 1.2(3) . .
N18 C87 N17 Mn4 -176.3(2) . .
N20 Mn4 N17 C88 37.4(2) 4_454 .
O15 Mn4 N17 C88 -74.3(2) 2 .
O14 Mn4 N17 C88 135.0(2) . .
O13 Mn4 N17 C88 147.0(2) . .
O16 Mn4 N17 C88 -122.6(2) 2 .
C85 Mn4 N17 C88 137.3(2) . .
N20 Mn4 N17 C87 -145.4(3) 4_454 .
O15 Mn4 N17 C87 102.8(3) 2 .
O14 Mn4 N17 C87 -47.8(4) . .
O13 Mn4 N17 C87 -35.9(3) . .
O16 Mn4 N17 C87 54.5(2) 2 .
C85 Mn4 N17 C87 -45.5(3) . .
N17 C87 N18 C89 -1.1(3) . .
N17 C87 N18 C90 169.6(3) . .
C88 C89 N18 C87 0.6(4) . .
C88 C89 N18 C90 -171.5(3) . .
C95 C90 N18 C87 -7.1(6) . .
C91 C90 N18 C87 166.9(4) . .
C95 C90 N18 C89 162.7(4) . .
C91 C90 N18 C89 -23.3(6) . .
N20 C102 N19 C103 -0.4(4) . .
N20 C102 N19 C99 175.5(3) . .
C104 C103 N19 C102 0.6(4) . .
C104 C103 N19 C99 -174.7(4) . .
C98 C99 N19 C102 22.9(5) . .
C100 C99 N19 C102 -158.2(3) . .
C98 C99 N19 C103 -162.1(3) . .
C100 C99 N19 C103 16.7(5) . .
C103 C104 N20 C102 0.4(5) . .
C103 C104 N20 Mn4 177.2(3) . 4
N19 C102 N20 C104 0.0(4) . .
N19 C102 N20 Mn4 -178.0(3) . 4
C115 C114 N22 C113 0.6(5) . .
C115 C114 N22 Mn5 176.0(3) . .
N23 C113 N22 C114 -2.6(5) . .
N23 C113 N22 Mn5 -178.1(3) . .
O20 Mn5 N22 C114 -162.8(4) 2_565 .
N25 Mn5 N22 C114 -31.3(4) 4_464 .
O17 Mn5 N22 C114 96.9(4) . .
O19 Mn5 N22 C114 -112.1(3) 2_565 .
O18 Mn5 N22 C114 74.9(4) . .
C111 Mn5 N22 C114 83.1(4) . .
C112 Mn5 N22 C114 -136.7(4) 2_565 .
O20 Mn5 N22 C113 11.9(3) 2_565 .
N25 Mn5 N22 C113 143.4(3) 4_464 .
O17 Mn5 N22 C113 -88.5(3) . .
O19 Mn5 N22 C113 62.6(4) 2_565 .
O18 Mn5 N22 C113 -110.4(4) . .
C111 Mn5 N22 C113 -102.2(3) . .
C112 Mn5 N22 C113 37.9(4) 2_565 .
N22 C113 N23 C115 3.7(5) . .
N22 C113 N23 C116 -169.2(4) . .
C114 C115 N23 C113 -3.3(5) . .
C114 C115 N23 C116 169.9(4) . .
C121 C116 N23 C113 27.5(7) . .
C117 C116 N23 C113 -149.1(4) . .
C121 C116 N23 C115 -144.5(4) . .
C117 C116 N23 C115 38.9(6) . .
C126 C125 N24 C128 160.0(5) . .
C124 C125 N24 C128 -18.5(7) . .
C126 C125 N24 C129 -24.8(7) . .
C124 C125 N24 C129 156.7(4) . .
N25 C128 N24 C125 175.0(4) . .
N25 C128 N24 C129 -0.8(5) . .
C130 C129 N24 C125 -172.9(4) . .
C130 C129 N24 C128 3.0(6) . .
N24 C128 N25 C130 -1.7(5) . .
N24 C128 N25 Mn5 169.8(3) . 4_565
C129 C130 N25 C128 3.5(5) . .
C129 C130 N25 Mn5 -166.9(3) . 4_565
O2 C7 O1 Mn1 -8.7(4) . .
C1 C7 O1 Mn1 171.6(3) . .
N5 Mn1 O1 C7 -67.4(2) 4_454 .
N2 Mn1 O1 C7 -174.0(2) . .
O3 Mn1 O1 C7 67.7(3) 2 .
O2 Mn1 O1 C7 4.47(18) . .
O4 Mn1 O1 C7 110.69(19) 2 .
O1 C7 O2 Mn1 8.4(3) . .
C1 C7 O2 Mn1 -172.0(3) . .
N5 Mn1 O2 C7 117.69(19) 4_454 .
N2 Mn1 O2 C7 -0.5(5) . .
O3 Mn1 O2 C7 -154.84(18) 2 .
O1 Mn1 O2 C7 -4.44(18) . .
O4 Mn1 O2 C7 -97.47(18) 2 .
O4 C8 O3 Mn1 12.6(3) . 2_554
C4 C8 O3 Mn1 -166.3(3) . 2_554
O3 C8 O4 Mn1 -11.7(3) . 2_554
C4 C8 O4 Mn1 167.2(4) . 2_554
O6 C33 O5 Mn2 14.5(4) . .
C27 C33 O5 Mn2 -168.0(4) . .
N10 Mn2 O5 C33 42.7(3) 4_454 .
N7 Mn2 O5 C33 152.9(2) . .
O7 Mn2 O5 C33 -88.2(2) 2_565 .
O6 Mn2 O5 C33 -8.4(2) . .
O8 Mn2 O5 C33 -122.6(2) 2_565 .
C34 Mn2 O5 C33 -113.8(2) 2_565 .
O5 C33 O6 Mn2 -14.4(4) . .
C27 C33 O6 Mn2 168.1(4) . .
N10 Mn2 O6 C33 -132.7(2) 4_454 .
N7 Mn2 O6 C33 -22.2(3) . .
O7 Mn2 O6 C33 148.0(2) 2_565 .
O5 Mn2 O6 C33 8.5(2) . .
O8 Mn2 O6 C33 88.6(2) 2_565 .
C34 Mn2 O6 C33 118.7(2) 2_565 .
O8 C34 O7 Mn2 -16.0(4) . 2_564
C30 C34 O7 Mn2 167.9(3) . 2_564
O7 C34 O8 Mn2 14.3(3) . 2_564
C30 C34 O8 Mn2 -170.2(4) . 2_564
O10 C59 O9 Mn3 -12.0(4) . .
C53 C59 O9 Mn3 171.1(3) . .
N15 Mn3 O9 C59 -79.65(19) 4_454 .
N12 Mn3 O9 C59 -162.11(19) . .
O12 Mn3 O9 C59 115.74(19) 2 .
O11 Mn3 O9 C59 69.1(2) 2 .
O10 Mn3 O9 C59 6.22(19) . .
O9 C59 O10 Mn3 10.7(3) . .
C53 C59 O10 Mn3 -172.2(3) . .
O9 Mn3 O10 C59 -6.5(2) . .
N15 Mn3 O10 C59 108.8(2) 4_454 .
N12 Mn3 O10 C59 12.8(3) . .
O12 Mn3 O10 C59 -96.3(2) 2 .
O11 Mn3 O10 C59 -153.6(2) 2 .
O12 C60 O11 Mn3 13.2(3) . 2_554
C56 C60 O11 Mn3 -165.1(3) . 2_554
O11 C60 O12 Mn3 -13.5(4) . 2_554
C56 C60 O12 Mn3 164.5(4) . 2_554
O14 C85 O13 Mn4 -16.1(3) . .
C79 C85 O13 Mn4 162.8(3) . .
N20 Mn4 O13 C85 -72.91(17) 4_454 .
N17 Mn4 O13 C85 -162.83(17) . .
O15 Mn4 O13 C85 90.27(18) 2 .
O14 Mn4 O13 C85 9.70(17) . .
O16 Mn4 O13 C85 121.84(17) 2 .
O13 C85 O14 Mn4 16.3(3) . .
C79 C85 O14 Mn4 -162.6(4) . .
N20 Mn4 O14 C85 100.36(18) 4_454 .
N17 Mn4 O14 C85 4.2(3) . .
O15 Mn4 O14 C85 -145.34(18) 2 .
O13 Mn4 O14 C85 -10.03(18) . .
O16 Mn4 O14 C85 -88.30(18) 2 .
O16 C86 O15 Mn4 15.5(4) . 2_554
C82 C86 O15 Mn4 -164.2(3) . 2_554
O15 C86 O16 Mn4 -13.4(3) . 2_554
C82 C86 O16 Mn4 166.3(4) . 2_554
O18 C111 O17 Mn5 -21.8(4) . .
C105 C111 O17 Mn5 162.1(4) . .
N22 Mn5 O17 C111 -153.4(3) . .
O20 Mn5 O17 C111 117.1(3) 2_565 .
N25 Mn5 O17 C111 -54.0(3) 4_464 .
O19 Mn5 O17 C111 67.4(3) 2_565 .
O18 Mn5 O17 C111 11.9(3) . .
C112 Mn5 O17 C111 102.6(3) 2_565 .
O17 C111 O18 Mn5 19.9(4) . .
C105 C111 O18 Mn5 -164.2(4) . .
N22 Mn5 O18 C111 15.1(4) . .
O20 Mn5 O18 C111 -101.9(3) 2_565 .
N25 Mn5 O18 C111 121.9(3) 4_464 .
O17 Mn5 O18 C111 -11.6(2) . .
O19 Mn5 O18 C111 -158.6(3) 2_565 .
C112 Mn5 O18 C111 -131.7(3) 2_565 .
O20 C112 O19 Mn5 17.7(4) . 2_564
C108 C112 O19 Mn5 -160.8(4) . 2_564
O19 C112 O20 Mn5 -19.3(5) . 2_564
C108 C112 O20 Mn5 159.1(4) . 2_564
